data_7118811
loop_
_publ_author_name
'Ghosh, Chandrani'
'Groy, Thomas L.'
'Bowman, Amanda C.'
'Trovitch, Ryan J.'

_publ_section_title
;
 Two-step C-H, C-P bond activation at an \a-diimine iron dinitrogen
 complex.
;
_journal_issue 24
_journal_name_full 'Chemical communications (Cambridge, England)'
_journal_page_first 4553
_journal_page_last 4556
_journal_paper_doi 10.1039/c5cc09167e
_journal_volume 52
_journal_year 2016
_chemical_formula_moiety 'C56 H64 Fe2 N4 P4, 0.838(C6 H6), 0.162(C5 H12)'
_chemical_formula_sum 'C61.84 H70.97 Fe2 N4 P4'
_chemical_formula_weight 1105.85
_chemical_name_common Ghosh_CG_002_141
_space_group_crystal_system triclinic
_space_group_IT_number 2
_space_group_name_Hall '-P 1'
_space_group_name_H-M_alt 'P -1'
_symmetry_space_group_name_Hall '-P 1'
_symmetry_space_group_name_H-M 'P -1'
_atom_sites_solution_hydrogens geom
_atom_sites_solution_primary direct
_atom_sites_solution_secondary difmap
_audit_update_record
;
2015-08-28 deposited with the CCDC.
2016-02-26 downloaded from the CCDC.
;
_cell_angle_alpha 109.4196(7)
_cell_angle_beta 104.5751(7)
_cell_angle_gamma 105.9630(7)
_cell_formula_units_Z 4
_cell_length_a 13.1669(6)
_cell_length_b 21.8049(9)
_cell_length_c 22.8420(10)
_cell_measurement_reflns_used 6905
_cell_measurement_temperature 123.(2)
_cell_measurement_theta_max 24.6059
_cell_measurement_theta_min 2.1721
_cell_volume 5504.3(4)
_computing_cell_refinement 'SAINT V8.32B (Bruker AXS Inc., 2013)'
_computing_data_collection 'Bruker Instrument Service v2010.9.0.0'
_computing_data_reduction 'SAINT V8.32B (Bruker AXS Inc., 2013)'
_computing_molecular_graphics 'Bruker XP v5.1 (1998)'
_computing_publication_material 'Bruker APEX2 v 2013.6-2'
_computing_structure_refinement 'SHELXL-2013 (Sheldrick, 2013)'
_computing_structure_solution 'SHELXS-2013 (Sheldrick, 2013)'
_diffrn_ambient_temperature 123.(2)
_diffrn_detector_area_resol_mean 8.3330
_diffrn_measured_fraction_theta_full 0.999
_diffrn_measured_fraction_theta_max 0.999
_diffrn_measurement_device_type 'Bruker Smart APEX Diffractometer'
_diffrn_measurement_method '\w and \f scans'
_diffrn_radiation_monochromator graphite
_diffrn_radiation_type MoK\a
_diffrn_radiation_wavelength 0.71073
_diffrn_reflns_av_R_equivalents 0.0511
_diffrn_reflns_limit_h_max 15
_diffrn_reflns_limit_h_min -15
_diffrn_reflns_limit_k_max 25
_diffrn_reflns_limit_k_min -25
_diffrn_reflns_limit_l_max 27
_diffrn_reflns_limit_l_min -27
_diffrn_reflns_number 44824
_diffrn_reflns_theta_full 25.00
_diffrn_reflns_theta_max 25.00
_diffrn_reflns_theta_min 1.83
_diffrn_source 'fine-focus sealed tube'
_diffrn_source_type 'sealed tube'
_exptl_absorpt_coefficient_mu 0.687
_exptl_absorpt_correction_T_max 0.96
_exptl_absorpt_correction_T_min 0.86
_exptl_absorpt_correction_type multi-scan
_exptl_absorpt_process_details 'SADABS V2012/1 (Bruker AXS Inc.)'
_exptl_crystal_colour 'dark brown'
_exptl_crystal_density_diffrn 1.334
_exptl_crystal_density_method 'not measured'
_exptl_crystal_description plate
_exptl_crystal_F_000 2328
_exptl_crystal_size_max 0.228
_exptl_crystal_size_mid 0.114
_exptl_crystal_size_min 0.055
_refine_diff_density_max 0.657
_refine_diff_density_min -0.458
_refine_ls_extinction_method none
_refine_ls_goodness_of_fit_ref 1.018
_refine_ls_hydrogen_treatment constr
_refine_ls_matrix_type full
_refine_ls_number_parameters 1324
_refine_ls_number_reflns 19392
_refine_ls_number_restraints 4
_refine_ls_restrained_S_all 1.018
_refine_ls_R_factor_all 0.0779
_refine_ls_R_factor_gt 0.0448
_refine_ls_shift/su_max 0.001
_refine_ls_shift/su_mean 0.000
_refine_ls_structure_factor_coef Fsqd
_refine_ls_weighting_details 'w=1/[\s^2^(Fo^2^)+(0.0398P)^2^+0.3237P] where P=(Fo^2^+2Fc^2^)/3'
_refine_ls_weighting_scheme calc
_refine_ls_wR_factor_gt 0.0874
_refine_ls_wR_factor_ref 0.0977
_reflns_number_gt 13619
_reflns_number_total 19392
_reflns_threshold_expression 'I > 2\s(I)'
_cod_data_source_file c5cc09167e2.cif
_cod_data_source_block Ph2PPrDIPrPPhFe-dimer
_cod_depositor_comments 'Adding full bibliography for 7118809--7118811.cif.'
_cod_database_code 7118811

loop_
_space_group_symop_operation_xyz
'x, y, z'
'-x, -y, -z'

loop_
_atom_site_type_symbol
_atom_site_label
_atom_site_fract_x
_atom_site_fract_y
_atom_site_fract_z
_atom_site_U_iso_or_equiv
_atom_site_adp_type
_atom_site_calc_flag
_atom_site_refinement_flags_adp
_atom_site_refinement_flags_occupancy
_atom_site_refinement_flags_posn
_atom_site_occupancy
_atom_site_disorder_assembly
_atom_site_disorder_group
Fe Fe1A 0.71300(4) 0.70732(2) 0.16522(2) 0.01449(11) Uani d . . . 1.0 . .
Fe Fe2A 0.77889(4) 0.60596(2) 0.25874(2) 0.01451(11) Uani d . . . 1.0 . .
P P1A 0.64405(7) 0.63973(4) 0.21432(4) 0.01555(18) Uani d . . . 1.0 . .
P P2A 0.83872(7) 0.81530(4) 0.20184(4) 0.01650(19) Uani d . . . 1.0 . .
P P3A 0.84732(7) 0.67306(4) 0.20940(4) 0.01488(18) Uani d . . . 1.0 . .
P P4A 0.73861(7) 0.62331(4) 0.34892(4) 0.01650(19) Uani d . . . 1.0 . .
N N1A 0.5652(2) 0.69932(13) 0.12033(12) 0.0170(6) Uani d . . . 1.0 . .
N N2A 0.7116(2) 0.68453(13) 0.07543(12) 0.0178(6) Uani d . . . 1.0 . .
N N3A 0.9015(2) 0.57674(13) 0.26639(12) 0.0163(6) Uani d . . . 1.0 . .
N N4A 0.6976(2) 0.50541(13) 0.22274(12) 0.0171(6) Uani d . . . 1.0 . .
C C1A 0.4064(3) 0.66214(19) 0.01288(17) 0.0325(9) Uani d . . . 1.0 . .
H H1A1 0.3539 0.638 0.0294 0.049 Uiso calc U . R 1.0 . .
H H1A2 0.3878 0.6319 -0.0343 0.049 Uiso calc U . R 1.0 . .
H H1A3 0.3991 0.7067 0.0169 0.049 Uiso calc U . R 1.0 . .
C C2A 0.5272(3) 0.67718(16) 0.05383(15) 0.0200(7) Uani d . . . 1.0 . .
C C3A 0.6137(3) 0.67296(16) 0.02883(15) 0.0195(7) Uani d . . . 1.0 . .
C C4A 0.5997(3) 0.66347(19) -0.04152(15) 0.0283(9) Uani d . . . 1.0 . .
H H4A1 0.6507 0.7067 -0.04 0.042 Uiso calc U . R 1.0 . .
H H4A2 0.5205 0.6537 -0.0668 0.042 Uiso calc U . R 1.0 . .
H H4A3 0.619 0.6238 -0.0635 0.042 Uiso calc U . R 1.0 . .
C C5A 0.4924(3) 0.71826(17) 0.15636(15) 0.0196(7) Uani d . . . 1.0 . .
H H5A1 0.4264 0.6754 0.1454 0.024 Uiso calc U . R 1.0 . .
H H5A2 0.4633 0.751 0.1433 0.024 Uiso calc U . R 1.0 . .
C C6A 0.5651(3) 0.75381(17) 0.23143(16) 0.0217(8) Uani d . . . 1.0 . .
H H6A1 0.598 0.8057 0.247 0.026 Uiso calc U . R 1.0 . .
H H6A2 0.5161 0.7432 0.2562 0.026 Uiso calc U . R 1.0 . .
C C7A 0.6609(3) 0.72852(16) 0.24672(15) 0.0163(7) Uani d . . . 1.0 . .
H H7A 0.7242 0.7597 0.2915 0.02 Uiso calc U . R 1.0 . .
C C8A 0.4942(3) 0.58138(15) 0.16247(15) 0.0165(7) Uani d . . . 1.0 . .
C C9A 0.4644(3) 0.53699(16) 0.09506(16) 0.0214(8) Uani d . . . 1.0 . .
H H9A 0.522 0.5375 0.0769 0.026 Uiso calc U . R 1.0 . .
C C10A 0.3518(3) 0.49235(17) 0.05452(17) 0.0284(9) Uani d . . . 1.0 . .
H H10A 0.3324 0.4625 0.0088 0.034 Uiso calc U . R 1.0 . .
C C11A 0.2678(3) 0.49133(18) 0.08078(19) 0.0311(9) Uani d . . . 1.0 . .
H H11A 0.1906 0.4607 0.0529 0.037 Uiso calc U . R 1.0 . .
C C12A 0.2952(3) 0.53446(17) 0.14718(18) 0.0285(8) Uani d . . . 1.0 . .
H H12A 0.2373 0.5336 0.165 0.034 Uiso calc U . R 1.0 . .
C C13A 0.4084(3) 0.57925(17) 0.18775(17) 0.0223(8) Uani d . . . 1.0 . .
H H13A 0.4273 0.6089 0.2335 0.027 Uiso calc U . R 1.0 . .
C C14A 0.8138(3) 0.69745(16) 0.05874(15) 0.0202(7) Uani d . . . 1.0 . .
H H14A 0.791 0.6722 0.0096 0.024 Uiso calc U . R 1.0 . .
H H14B 0.864 0.6784 0.0805 0.024 Uiso calc U . R 1.0 . .
C C15A 0.8800(3) 0.77640(17) 0.08172(15) 0.0221(8) Uani d . . . 1.0 . .
H H15A 0.8267 0.7968 0.0653 0.027 Uiso calc U . R 1.0 . .
H H15B 0.938 0.7822 0.0614 0.027 Uiso calc U . R 1.0 . .
C C16A 0.9399(3) 0.81766(17) 0.15865(15) 0.0221(8) Uani d . . . 1.0 . .
H H16A 0.9852 0.8675 0.1702 0.027 Uiso calc U . R 1.0 . .
H H16B 0.9934 0.7974 0.175 0.027 Uiso calc U . R 1.0 . .
C C17A 0.9370(3) 0.86596(16) 0.29005(15) 0.0170(7) Uani d . . . 1.0 . .
C C18A 0.8997(3) 0.90047(16) 0.33829(15) 0.0215(8) Uani d . . . 1.0 . .
H H18A 0.8234 0.8974 0.3252 0.026 Uiso calc U . R 1.0 . .
C C19A 0.9723(3) 0.93903(17) 0.40485(16) 0.0252(8) Uani d . . . 1.0 . .
H H19A 0.9459 0.9631 0.4368 0.03 Uiso calc U . R 1.0 . .
C C20A 1.0828(3) 0.94294(17) 0.42546(16) 0.0255(8) Uani d . . . 1.0 . .
H H20A 1.1324 0.9697 0.4713 0.031 Uiso calc U . R 1.0 . .
C C21A 1.1205(3) 0.90770(18) 0.37904(17) 0.0284(8) Uani d . . . 1.0 . .
H H21A 1.1959 0.9093 0.3929 0.034 Uiso calc U . R 1.0 . .
C C22A 1.0485(3) 0.86999(17) 0.31221(16) 0.0223(8) Uani d . . . 1.0 . .
H H22A 1.0757 0.8462 0.2806 0.027 Uiso calc U . R 1.0 . .
C C23A 0.7893(3) 0.88266(16) 0.18816(15) 0.0196(7) Uani d . . . 1.0 . .
C C24A 0.8566(3) 0.95492(17) 0.22214(17) 0.0302(9) Uani d . . . 1.0 . .
H H24A 0.9308 0.9708 0.2546 0.036 Uiso calc U . R 1.0 . .
C C25A 0.8181(3) 1.00399(19) 0.20985(18) 0.0362(10) Uani d . . . 1.0 . .
H H25A 0.8655 1.053 0.2337 0.043 Uiso calc U . R 1.0 . .
C C26A 0.7108(3) 0.98177(19) 0.16301(18) 0.0354(10) Uani d . . . 1.0 . .
H H26A 0.6839 1.0154 0.1546 0.043 Uiso calc U . R 1.0 . .
C C27A 0.6423(3) 0.91052(19) 0.12821(17) 0.0303(9) Uani d . . . 1.0 . .
H H27A 0.5682 0.895 0.0958 0.036 Uiso calc U . R 1.0 . .
C C28A 0.6820(3) 0.86156(18) 0.14062(16) 0.0255(8) Uani d . . . 1.0 . .
H H28A 0.6346 0.8126 0.1161 0.031 Uiso calc U . R 1.0 . .
C C29A 0.9715(3) 0.48012(18) 0.23998(18) 0.0312(9) Uani d . . . 1.0 . .
H H29A 1.019 0.5014 0.2194 0.047 Uiso calc U . R 1.0 . .
H H29B 0.9375 0.4286 0.2143 0.047 Uiso calc U . R 1.0 . .
H H29C 1.0187 0.4926 0.2862 0.047 Uiso calc U . R 1.0 . .
C C30A 0.8786(3) 0.50735(17) 0.24007(15) 0.0200(7) Uani d . . . 1.0 . .
C C31A 0.7617(3) 0.46620(16) 0.21728(15) 0.0194(7) Uani d . . . 1.0 . .
C C32A 0.7140(3) 0.38774(16) 0.19603(18) 0.0286(8) Uani d . . . 1.0 . .
H H32A 0.6851 0.3779 0.2289 0.043 Uiso calc U . R 1.0 . .
H H32B 0.7743 0.37 0.1934 0.043 Uiso calc U . R 1.0 . .
H H32C 0.6516 0.3642 0.1519 0.043 Uiso calc U . R 1.0 . .
C C33A 1.0207(3) 0.62719(16) 0.30092(15) 0.0194(7) Uani d . . . 1.0 . .
H H33A 1.0587 0.6254 0.2685 0.023 Uiso calc U . R 1.0 . .
H H33B 1.062 0.6154 0.3354 0.023 Uiso calc U . R 1.0 . .
C C34A 1.0216(3) 0.70033(16) 0.33343(15) 0.0196(7) Uani d . . . 1.0 . .
H H34A 1.0877 0.7355 0.3334 0.024 Uiso calc U . R 1.0 . .
H H34B 1.0303 0.712 0.3806 0.024 Uiso calc U . R 1.0 . .
C C35A 0.9123(2) 0.70471(16) 0.29661(15) 0.0159(7) Uani d . . . 1.0 . .
H H35A 0.8972 0.7455 0.3232 0.019 Uiso calc U . R 1.0 . .
C C36A 0.9243(3) 0.63095(16) 0.16414(15) 0.0163(7) Uani d . . . 1.0 . .
C C37A 1.0388(3) 0.66498(18) 0.17544(16) 0.0220(8) Uani d . . . 1.0 . .
H H37A 1.0803 0.7127 0.208 0.026 Uiso calc U . R 1.0 . .
C C38A 1.0924(3) 0.63000(19) 0.13979(17) 0.0273(8) Uani d . . . 1.0 . .
H H38A 1.1706 0.6536 0.1485 0.033 Uiso calc U . R 1.0 . .
C C39A 1.0327(3) 0.5608(2) 0.09153(17) 0.0320(9) Uani d . . . 1.0 . .
H H39A 1.0699 0.5369 0.0672 0.038 Uiso calc U . R 1.0 . .
C C40A 0.9195(3) 0.52671(19) 0.07897(16) 0.0301(9) Uani d . . . 1.0 . .
H H40A 0.8779 0.4795 0.0453 0.036 Uiso calc U . R 1.0 . .
C C41A 0.8657(3) 0.56115(17) 0.11532(15) 0.0211(7) Uani d . . . 1.0 . .
H H41A 0.7878 0.5368 0.1068 0.025 Uiso calc U . R 1.0 . .
C C42A 0.5807(3) 0.47016(16) 0.21802(15) 0.0199(7) Uani d . . . 1.0 . .
H H42A 0.5524 0.4188 0.1897 0.024 Uiso calc U . R 1.0 . .
H H42B 0.5296 0.4888 0.1964 0.024 Uiso calc U . R 1.0 . .
C C43A 0.5779(3) 0.48240(16) 0.28742(16) 0.0230(8) Uani d . . . 1.0 . .
H H43A 0.6377 0.4704 0.3114 0.028 Uiso calc U . R 1.0 . .
H H43B 0.5032 0.4501 0.282 0.028 Uiso calc U . R 1.0 . .
C C44A 0.5968(3) 0.55892(16) 0.33034(16) 0.0226(8) Uani d . . . 1.0 . .
H H44A 0.5884 0.5623 0.373 0.027 Uiso calc U . R 1.0 . .
H H44B 0.5373 0.5711 0.3063 0.027 Uiso calc U . R 1.0 . .
C C45A 0.8242(3) 0.60927(16) 0.41703(15) 0.0203(7) Uani d . . . 1.0 . .
C C46A 0.8276(3) 0.63694(18) 0.48233(17) 0.0298(9) Uani d . . . 1.0 . .
H H46A 0.7854 0.665 0.4934 0.036 Uiso calc U . R 1.0 . .
C C47A 0.8923(4) 0.6237(2) 0.53135(18) 0.0431(11) Uani d . . . 1.0 . .
H H47A 0.8941 0.643 0.5757 0.052 Uiso calc U . R 1.0 . .
C C48A 0.9539(4) 0.5831(2) 0.51645(19) 0.0443(11) Uani d . . . 1.0 . .
H H48A 0.9987 0.5747 0.5503 0.053 Uiso calc U . R 1.0 . .
C C49A 0.9496(3) 0.5548(2) 0.45209(19) 0.0393(10) Uani d . . . 1.0 . .
H H49A 0.9911 0.5262 0.4413 0.047 Uiso calc U . R 1.0 . .
C C50A 0.8855(3) 0.56744(18) 0.40259(17) 0.0311(9) Uani d . . . 1.0 . .
H H50A 0.8835 0.5473 0.3583 0.037 Uiso calc U . R 1.0 . .
C C51A 0.7341(3) 0.70812(16) 0.39606(14) 0.0163(7) Uani d . . . 1.0 . .
C C52A 0.8375(3) 0.76746(16) 0.43268(15) 0.0187(7) Uani d . . . 1.0 . .
H H52A 0.9074 0.7621 0.4348 0.022 Uiso calc U . R 1.0 . .
C C53A 0.8388(3) 0.83360(17) 0.46568(15) 0.0211(8) Uani d . . . 1.0 . .
H H53A 0.9095 0.8733 0.491 0.025 Uiso calc U . R 1.0 . .
C C54A 0.7374(3) 0.84238(17) 0.46202(16) 0.0237(8) Uani d . . . 1.0 . .
H H54A 0.7386 0.8881 0.4843 0.028 Uiso calc U . R 1.0 . .
C C55A 0.6343(3) 0.78450(17) 0.42582(16) 0.0253(8) Uani d . . . 1.0 . .
H H55A 0.5647 0.7904 0.4233 0.03 Uiso calc U . R 1.0 . .
C C56A 0.6331(3) 0.71786(17) 0.39327(15) 0.0213(8) Uani d . . . 1.0 . .
H H56A 0.5622 0.6783 0.3687 0.026 Uiso calc U . R 1.0 . .
Fe Fe1B 0.60476(4) 0.87529(2) 0.78613(2) 0.01692(11) Uani d . . . 1.0 . .
Fe Fe2B 0.42708(4) 0.86112(2) 0.62601(2) 0.01705(11) Uani d . . . 1.0 . .
P P1B 0.43733(7) 0.81029(4) 0.69686(4) 0.01824(19) Uani d . . . 1.0 . .
P P2B 0.78510(7) 0.89511(4) 0.80270(4) 0.01844(19) Uani d . . . 1.0 . .
P P3B 0.59489(7) 0.92478(4) 0.71459(4) 0.01663(19) Uani d . . . 1.0 . .
P P4B 0.34910(7) 0.75828(5) 0.53786(4) 0.0210(2) Uani d . . . 1.0 . .
N N1B 0.5527(2) 0.82815(14) 0.83509(13) 0.0205(6) Uani d . . . 1.0 . .
N N2B 0.6487(2) 0.95525(14) 0.87068(13) 0.0221(6) Uani d . . . 1.0 . .
N N3B 0.4497(2) 0.93631(13) 0.60021(12) 0.0183(6) Uani d . . . 1.0 . .
N N4B 0.2850(2) 0.87198(14) 0.61815(12) 0.0216(6) Uani d . . . 1.0 . .
C C1B 0.5087(3) 0.8335(2) 0.93613(19) 0.0410(10) Uani d . . . 1.0 . .
H H1B1 0.4334 0.7958 0.9065 0.062 Uiso calc U . R 1.0 . .
H H1B2 0.501 0.8692 0.9724 0.062 Uiso calc U . R 1.0 . .
H H1B3 0.559 0.8135 0.9552 0.062 Uiso calc U . R 1.0 . .
C C2B 0.5590(3) 0.86737(18) 0.89644(16) 0.0260(8) Uani d . . . 1.0 . .
C C3B 0.6194(3) 0.93948(18) 0.91828(16) 0.0267(8) Uani d . . . 1.0 . .
C C4B 0.6531(4) 0.9940(2) 0.98883(18) 0.0431(11) Uani d . . . 1.0 . .
H H4B1 0.7365 1.0158 1.011 0.065 Uiso calc U . R 1.0 . .
H H4B2 0.6207 0.9711 1.014 0.065 Uiso calc U . R 1.0 . .
H H4B3 0.624 1.0305 0.9873 0.065 Uiso calc U . R 1.0 . .
C C5B 0.5035(3) 0.75105(17) 0.80766(16) 0.0264(8) Uani d . . . 1.0 . .
H H5B1 0.4202 0.7336 0.7966 0.032 Uiso calc U . R 1.0 . .
H H5B2 0.538 0.7355 0.8409 0.032 Uiso calc U . R 1.0 . .
C C6B 0.5281(3) 0.72184(17) 0.74465(16) 0.0229(8) Uani d . . . 1.0 . .
H H6B1 0.601 0.7155 0.7566 0.028 Uiso calc U . R 1.0 . .
H H6B2 0.4667 0.675 0.713 0.028 Uiso calc U . R 1.0 . .
C C7B 0.5357(3) 0.77165(16) 0.71098(15) 0.0184(7) Uani d . . . 1.0 . .
H H7B 0.5734 0.7636 0.6778 0.022 Uiso calc U . R 1.0 . .
C C8B 0.3203(3) 0.78176(17) 0.72388(16) 0.0218(8) Uani d . . . 1.0 . .
C C9B 0.2411(3) 0.71218(18) 0.69523(17) 0.0265(8) Uani d . . . 1.0 . .
H H9B 0.2511 0.676 0.6629 0.032 Uiso calc U . R 1.0 . .
C C10B 0.1476(3) 0.6951(2) 0.71358(18) 0.0339(9) Uani d . . . 1.0 . .
H H10B 0.0939 0.6475 0.6937 0.041 Uiso calc U . R 1.0 . .
C C11B 0.1331(3) 0.7478(2) 0.76104(19) 0.0405(10) Uani d . . . 1.0 . .
H H11B 0.0692 0.7363 0.7735 0.049 Uiso calc U . R 1.0 . .
C C12B 0.2111(3) 0.8165(2) 0.79007(19) 0.0388(10) Uani d . . . 1.0 . .
H H12B 0.2015 0.8524 0.8228 0.047 Uiso calc U . R 1.0 . .
C C13B 0.3033(3) 0.8333(2) 0.77165(17) 0.0307(9) Uani d . . . 1.0 . .
H H13B 0.3565 0.881 0.7919 0.037 Uiso calc U . R 1.0 . .
C C14B 0.7335(3) 1.02651(17) 0.89289(16) 0.0257(8) Uani d . . . 1.0 . .
H H14C 0.7291 1.0596 0.9332 0.031 Uiso calc U . R 1.0 . .
H H14D 0.7153 1.0425 0.8572 0.031 Uiso calc U . R 1.0 . .
C C15B 0.8545(3) 1.02892(18) 0.90917(16) 0.0285(8) Uani d . . . 1.0 . .
H H15C 0.8689 1.0072 0.9405 0.034 Uiso calc U . R 1.0 . .
H H15D 0.9092 1.0789 0.9321 0.034 Uiso calc U . R 1.0 . .
C C16B 0.8758(3) 0.99037(16) 0.84680(16) 0.0252(8) Uani d . . . 1.0 . .
H H16C 0.9569 0.9966 0.8603 0.03 Uiso calc U . R 1.0 . .
H H16D 0.8615 1.0122 0.8155 0.03 Uiso calc U . R 1.0 . .
C C17B 0.8635(3) 0.86213(17) 0.85576(15) 0.0208(7) Uani d . . . 1.0 . .
C C18B 0.8123(3) 0.8314(2) 0.89018(18) 0.0371(10) Uani d . . . 1.0 . .
H H18B 0.7374 0.828 0.8869 0.044 Uiso calc U . R 1.0 . .
C C19B 0.8686(3) 0.8052(2) 0.9297(2) 0.0466(11) Uani d . . . 1.0 . .
H H19B 0.8316 0.7839 0.9529 0.056 Uiso calc U . R 1.0 . .
C C20B 0.9766(3) 0.8099(2) 0.93556(17) 0.0331(9) Uani d . . . 1.0 . .
H H20B 1.0144 0.7913 0.9621 0.04 Uiso calc U . R 1.0 . .
C C21B 1.0299(3) 0.84172(18) 0.90260(16) 0.0287(9) Uani d . . . 1.0 . .
H H21B 1.1055 0.846 0.9071 0.034 Uiso calc U . R 1.0 . .
C C22B 0.9741(3) 0.86773(18) 0.86285(17) 0.0275(8) Uani d . . . 1.0 . .
H H22B 1.0118 0.8896 0.8402 0.033 Uiso calc U . R 1.0 . .
C C23B 0.8267(3) 0.86619(17) 0.73093(15) 0.0209(7) Uani d . . . 1.0 . .
C C24B 0.8636(3) 0.90974(18) 0.70101(16) 0.0257(8) Uani d . . . 1.0 . .
H H24B 0.8716 0.9576 0.7196 0.031 Uiso calc U . R 1.0 . .
C C25B 0.8885(3) 0.8844(2) 0.64504(17) 0.0307(9) Uani d . . . 1.0 . .
H H25B 0.9138 0.9149 0.6255 0.037 Uiso calc U . R 1.0 . .
C C26B 0.8773(3) 0.8156(2) 0.61708(17) 0.0354(9) Uani d . . . 1.0 . .
H H26B 0.896 0.7986 0.5789 0.042 Uiso calc U . R 1.0 . .
C C27B 0.8387(3) 0.7713(2) 0.64496(18) 0.0359(9) Uani d . . . 1.0 . .
H H27B 0.8298 0.7233 0.6254 0.043 Uiso calc U . R 1.0 . .
C C28B 0.8128(3) 0.79594(18) 0.70088(16) 0.0279(8) Uani d . . . 1.0 . .
H H28B 0.7852 0.7646 0.7191 0.034 Uiso calc U . R 1.0 . .
C C29B 0.3918(3) 1.03291(18) 0.58908(18) 0.0319(9) Uani d . . . 1.0 . .
H H29D 0.4644 1.07 0.6235 0.048 Uiso calc U . R 1.0 . .
H H29E 0.3295 1.0482 0.593 0.048 Uiso calc U . R 1.0 . .
H H29F 0.3941 1.024 0.5446 0.048 Uiso calc U . R 1.0 . .
C C30B 0.3724(3) 0.96599(17) 0.59853(15) 0.0224(8) Uani d . . . 1.0 . .
C C31B 0.2768(3) 0.92738(18) 0.60584(15) 0.0228(8) Uani d . . . 1.0 . .
C C32B 0.1712(3) 0.9440(2) 0.59880(18) 0.0370(10) Uani d . . . 1.0 . .
H H32D 0.108 0.9069 0.5577 0.056 Uiso calc U . R 1.0 . .
H H32E 0.1867 0.9896 0.5966 0.056 Uiso calc U . R 1.0 . .
H H32F 0.1505 0.9463 0.6376 0.056 Uiso calc U . R 1.0 . .
C C33B 0.5509(3) 0.96611(17) 0.58750(16) 0.0224(8) Uani d . . . 1.0 . .
H H33C 0.5978 1.0152 0.6221 0.027 Uiso calc U . R 1.0 . .
H H33D 0.5285 0.9668 0.543 0.027 Uiso calc U . R 1.0 . .
C C34B 0.6189(3) 0.91970(17) 0.58959(16) 0.0221(8) Uani d . . . 1.0 . .
H H34C 0.5972 0.8837 0.5436 0.027 Uiso calc U . R 1.0 . .
H H34D 0.7013 0.9492 0.607 0.027 Uiso calc U . R 1.0 . .
C C35B 0.5963(3) 0.88306(16) 0.63410(15) 0.0187(7) Uani d . . . 1.0 . .
H H35B 0.6189 0.8418 0.6271 0.022 Uiso calc U . R 1.0 . .
C C36B 0.6168(3) 1.01802(16) 0.74044(15) 0.0173(7) Uani d . . . 1.0 . .
C C37B 0.7131(3) 1.06923(16) 0.74534(15) 0.0217(8) Uani d . . . 1.0 . .
H H37B 0.7713 1.0563 0.7342 0.026 Uiso calc U . R 1.0 . .
C C38B 0.7248(3) 1.13941(17) 0.76646(16) 0.0236(8) Uani d . . . 1.0 . .
H H38B 0.7908 1.1742 0.7698 0.028 Uiso calc U . R 1.0 . .
C C39B 0.6399(3) 1.15824(17) 0.78257(16) 0.0246(8) Uani d . . . 1.0 . .
H H39B 0.6474 1.206 0.7966 0.03 Uiso calc U . R 1.0 . .
C C40B 0.5440(3) 1.10772(17) 0.77827(16) 0.0234(8) Uani d . . . 1.0 . .
H H40B 0.4863 1.1209 0.7899 0.028 Uiso calc U . R 1.0 . .
C C41B 0.5324(3) 1.03838(17) 0.75714(15) 0.0197(7) Uani d . . . 1.0 . .
H H41B 0.4661 1.0039 0.7539 0.024 Uiso calc U . R 1.0 . .
C C42B 0.1778(3) 0.81607(18) 0.60362(16) 0.0272(8) Uani d . . . 1.0 . .
H H42C 0.1213 0.8366 0.6112 0.033 Uiso calc U . R 1.0 . .
H H42D 0.1907 0.793 0.6339 0.033 Uiso calc U . R 1.0 . .
C C43B 0.1320(3) 0.76137(19) 0.53061(17) 0.0315(9) Uani d . . . 1.0 . .
H H43C 0.0502 0.7325 0.5167 0.038 Uiso calc U . R 1.0 . .
H H43D 0.1384 0.7863 0.5017 0.038 Uiso calc U . R 1.0 . .
C C44B 0.1964(3) 0.71254(18) 0.52018(17) 0.0291(9) Uani d . . . 1.0 . .
H H44C 0.1589 0.6759 0.4732 0.035 Uiso calc U . R 1.0 . .
H H44D 0.1902 0.6882 0.5496 0.035 Uiso calc U . R 1.0 . .
C C45B 0.3390(3) 0.75409(18) 0.45430(16) 0.0229(8) Uani d . . . 1.0 . .
C C46B 0.3479(3) 0.81377(18) 0.44255(16) 0.0241(8) Uani d . . . 1.0 . .
H H46B 0.3597 0.8566 0.4778 0.029 Uiso calc U . R 1.0 . .
C C47B 0.3400(3) 0.81159(19) 0.38032(16) 0.0273(8) Uani d . . . 1.0 . .
H H47B 0.3462 0.8528 0.3732 0.033 Uiso calc U . R 1.0 . .
C C48B 0.3229(3) 0.7494(2) 0.32813(17) 0.0289(9) Uani d . . . 1.0 . .
H H48B 0.3189 0.7483 0.2856 0.035 Uiso calc U . R 1.0 . .
C C49B 0.3119(3) 0.68955(19) 0.33835(16) 0.0290(9) Uani d . . . 1.0 . .
H H49B 0.2987 0.6467 0.3026 0.035 Uiso calc U . R 1.0 . .
C C50B 0.3200(3) 0.69161(18) 0.40113(16) 0.0254(8) Uani d . . . 1.0 . .
H H50B 0.3125 0.6501 0.4078 0.031 Uiso calc U . R 1.0 . .
C C51B 0.4047(3) 0.68977(17) 0.53778(16) 0.0254(8) Uani d . . . 1.0 . .
C C52B 0.3514(3) 0.63238(19) 0.54933(18) 0.0373(10) Uani d . . . 1.0 . .
H H52B 0.2797 0.6254 0.5537 0.045 Uiso calc U . R 1.0 . .
C C53B 0.4028(4) 0.5852(2) 0.5545(2) 0.0527(12) Uani d . . . 1.0 . .
H H53B 0.3667 0.5469 0.5632 0.063 Uiso calc U . R 1.0 . .
C C54B 0.5056(4) 0.5943(2) 0.5470(2) 0.0555(13) Uani d . . . 1.0 . .
H H54B 0.5409 0.5625 0.5508 0.067 Uiso calc U . R 1.0 . .
C C55B 0.5565(4) 0.6493(2) 0.5341(2) 0.0471(11) Uani d . . . 1.0 . .
H H55B 0.6265 0.6547 0.5278 0.057 Uiso calc U . R 1.0 . .
C C56B 0.5081(3) 0.69714(19) 0.53003(17) 0.0336(9) Uani d . . . 1.0 . .
H H56B 0.5459 0.7355 0.5219 0.04 Uiso calc U . R 1.0 . .
C C1S 0.2314(4) 0.7726(3) 0.9788(3) 0.0516(12) Uani d . . . 1.0 . .
H H1S 0.2867 0.8069 0.9737 0.062 Uiso calc U . R 1.0 . .
C C2S 0.1549(5) 0.7108(3) 0.9239(2) 0.0658(16) Uani d . . . 1.0 . .
H H2S 0.1567 0.7026 0.8807 0.079 Uiso calc U . R 1.0 . .
C C3S 0.0752(5) 0.6606(2) 0.9318(2) 0.0719(17) Uani d . . . 1.0 . .
H H3S 0.0235 0.6174 0.8943 0.086 Uiso calc U . R 1.0 . .
C C4S 0.0719(4) 0.6737(2) 0.9935(2) 0.0525(12) Uani d . . . 1.0 . .
H H4S 0.0165 0.6399 0.9989 0.063 Uiso calc U . R 1.0 . .
C C5S 0.1469(3) 0.7348(2) 1.04765(19) 0.0387(10) Uani d . . . 1.0 . .
H H5S 0.1438 0.7431 1.0906 0.046 Uiso calc U . R 1.0 . .
C C6S 0.2271(3) 0.7844(2) 1.0408(2) 0.0409(10) Uani d . . . 1.0 . .
H H6S 0.2796 0.8269 1.0789 0.049 Uiso calc U . R 1.0 . .
C C7S 0.2972(6) 0.4972(3) 0.3527(4) 0.0498(19) Uani d . P . 0.676(6) A -1
H H7S 0.3449 0.5413 0.3902 0.06 Uiso calc U P R 0.676(6) A -1
C C8S 0.2938(5) 0.4867(4) 0.2907(4) 0.056(2) Uani d . P . 0.676(6) A -1
H H8S 0.3342 0.5245 0.2827 0.068 Uiso calc U P R 0.676(6) A -1
C C9S 0.2331(10) 0.4228(6) 0.2411(6) 0.082(3) Uani d . P . 0.676(6) A -1
H H9S 0.2389 0.4184 0.1994 0.099 Uiso calc U P R 0.676(6) A -1
C C10S 0.1661(6) 0.3641(4) 0.2388(4) 0.069(3) Uani d . P . 0.676(6) A -1
H H10S 0.1245 0.3203 0.2 0.083 Uiso calc U P R 0.676(6) A -1
C C11S 0.1664(5) 0.3773(3) 0.3061(3) 0.0443(18) Uani d . P . 0.676(6) A -1
H H11S 0.1213 0.3397 0.3126 0.053 Uiso calc U P R 0.676(6) A -1
C C12S 0.2295(7) 0.4421(4) 0.3600(4) 0.056(2) Uani d . P . 0.676(6) A -1
H H12S 0.2263 0.4488 0.4027 0.068 Uiso calc U P R 0.676(6) A -1
C C13S 0.2476(18) 0.3675(11) 0.1736(10) 0.132(5) Uiso d . P D 0.324(6) A -2
H H13C 0.1899 0.358 0.1314 0.197 Uiso calc U P R 0.324(6) A -2
H H13D 0.2366 0.3234 0.1784 0.197 Uiso calc U P R 0.324(6) A -2
H H13E 0.3239 0.3871 0.1732 0.197 Uiso calc U P R 0.324(6) A -2
C C14S 0.236(3) 0.4180(12) 0.2292(10) 0.132(5) Uiso d . P D 0.324(6) A -2
H H14E 0.3059 0.4623 0.2539 0.158 Uiso calc U P R 0.324(6) A -2
H H14F 0.1696 0.4293 0.2137 0.158 Uiso calc U P R 0.324(6) A -2
C C15S 0.221(2) 0.3808(11) 0.2705(8) 0.132(5) Uiso d . P D 0.324(6) A -2
H H15E 0.2719 0.3549 0.2717 0.158 Uiso calc U P R 0.324(6) A -2
H H15F 0.1411 0.3463 0.2518 0.158 Uiso calc U P R 0.324(6) A -2
C C16S 0.248(2) 0.4327(12) 0.3376(10) 0.132(5) Uiso d . P D 0.324(6) A -2
H H16E 0.2344 0.4013 0.3602 0.158 Uiso calc U P R 0.324(6) A -2
H H16F 0.3324 0.4546 0.3532 0.158 Uiso calc U P R 0.324(6) A -2
C C17S 0.2272(19) 0.4911(10) 0.3785(11) 0.132(5) Uiso d . P D 0.324(6) A -2
H H17A 0.1646 0.4728 0.3918 0.197 Uiso calc U P R 0.324(6) A -2
H H17B 0.2066 0.5168 0.3526 0.197 Uiso calc U P R 0.324(6) A -2
H H17C 0.2963 0.5231 0.4186 0.197 Uiso calc U P R 0.324(6) A -2

loop_
_atom_site_aniso_label
_atom_site_aniso_U_11
_atom_site_aniso_U_22
_atom_site_aniso_U_33
_atom_site_aniso_U_12
_atom_site_aniso_U_13
_atom_site_aniso_U_23
Fe1A 0.0154(2) 0.0133(2) 0.0126(2) 0.0061(2) 0.0044(2) 0.00339(19)
Fe2A 0.0143(2) 0.0127(2) 0.0140(2) 0.0050(2) 0.0040(2) 0.00406(19)
P1A 0.0137(4) 0.0150(4) 0.0155(4) 0.0056(4) 0.0043(4) 0.0046(4)
P2A 0.0190(5) 0.0143(4) 0.0150(4) 0.0064(4) 0.0070(4) 0.0046(4)
P3A 0.0145(4) 0.0137(4) 0.0149(4) 0.0058(4) 0.0056(4) 0.0042(4)
P4A 0.0173(5) 0.0152(4) 0.0145(4) 0.0055(4) 0.0054(4) 0.0047(4)
N1A 0.0181(15) 0.0129(14) 0.0174(14) 0.0070(12) 0.0051(12) 0.0041(12)
N2A 0.0208(15) 0.0156(14) 0.0146(14) 0.0081(12) 0.0059(13) 0.0036(12)
N3A 0.0170(14) 0.0145(14) 0.0148(14) 0.0057(12) 0.0036(12) 0.0055(12)
N4A 0.0168(14) 0.0157(14) 0.0171(14) 0.0052(12) 0.0056(12) 0.0065(12)
C1A 0.031(2) 0.038(2) 0.026(2) 0.0178(19) 0.0036(18) 0.0128(18)
C2A 0.0218(19) 0.0143(17) 0.0162(17) 0.0070(15) 0.0006(15) 0.0028(14)
C3A 0.0264(19) 0.0136(17) 0.0147(17) 0.0100(15) 0.0035(15) 0.0033(14)
C4A 0.033(2) 0.036(2) 0.0140(17) 0.0195(18) 0.0051(16) 0.0067(16)
C5A 0.0173(18) 0.0199(18) 0.0238(18) 0.0101(15) 0.0080(15) 0.0095(15)
C6A 0.0226(19) 0.0207(18) 0.0256(19) 0.0121(16) 0.0110(16) 0.0098(16)
C7A 0.0137(17) 0.0191(17) 0.0159(16) 0.0075(14) 0.0051(14) 0.0068(14)
C8A 0.0170(17) 0.0126(16) 0.0207(17) 0.0059(14) 0.0060(15) 0.0088(14)
C9A 0.0185(18) 0.0203(18) 0.0238(18) 0.0083(15) 0.0045(16) 0.0098(15)
C10A 0.028(2) 0.0173(18) 0.026(2) 0.0075(17) -0.0015(17) 0.0029(16)
C11A 0.0154(19) 0.0185(19) 0.043(2) -0.0011(16) -0.0033(18) 0.0114(18)
C12A 0.0200(19) 0.024(2) 0.042(2) 0.0073(17) 0.0101(18) 0.0171(18)
C13A 0.0203(19) 0.0209(18) 0.0263(19) 0.0100(16) 0.0069(16) 0.0106(16)
C14A 0.0273(19) 0.0211(18) 0.0136(16) 0.0132(16) 0.0092(15) 0.0049(14)
C15A 0.030(2) 0.0266(19) 0.0191(18) 0.0151(17) 0.0158(16) 0.0121(16)
C16A 0.0221(19) 0.0193(18) 0.0220(18) 0.0052(16) 0.0107(16) 0.0062(15)
C17A 0.0187(18) 0.0135(16) 0.0172(17) 0.0035(14) 0.0071(15) 0.0070(14)
C18A 0.0226(19) 0.0202(18) 0.0221(18) 0.0108(16) 0.0073(16) 0.0082(15)
C19A 0.034(2) 0.0235(19) 0.0172(18) 0.0158(17) 0.0085(17) 0.0057(16)
C20A 0.028(2) 0.0192(18) 0.0157(18) 0.0035(16) 0.0003(16) 0.0027(15)
C21A 0.0200(19) 0.030(2) 0.028(2) 0.0055(17) 0.0056(17) 0.0116(17)
C22A 0.0199(19) 0.0214(18) 0.0205(18) 0.0052(16) 0.0101(16) 0.0036(15)
C23A 0.028(2) 0.0177(18) 0.0144(17) 0.0094(16) 0.0089(16) 0.0081(15)
C24A 0.037(2) 0.0206(19) 0.025(2) 0.0071(18) 0.0039(18) 0.0087(16)
C25A 0.055(3) 0.018(2) 0.028(2) 0.0110(19) 0.010(2) 0.0094(17)
C26A 0.060(3) 0.025(2) 0.030(2) 0.025(2) 0.017(2) 0.0150(18)
C27A 0.035(2) 0.033(2) 0.030(2) 0.0195(19) 0.0109(18) 0.0179(18)
C28A 0.030(2) 0.0200(19) 0.0252(19) 0.0083(17) 0.0094(17) 0.0095(16)
C29A 0.028(2) 0.0223(19) 0.039(2) 0.0128(17) 0.0107(18) 0.0083(17)
C30A 0.0230(19) 0.0203(18) 0.0195(17) 0.0137(16) 0.0074(15) 0.0079(15)
C31A 0.0228(19) 0.0160(17) 0.0162(17) 0.0078(15) 0.0054(15) 0.0045(14)
C32A 0.028(2) 0.0186(19) 0.034(2) 0.0102(17) 0.0086(18) 0.0076(17)
C33A 0.0133(17) 0.0267(19) 0.0170(17) 0.0090(15) 0.0028(14) 0.0091(15)
C34A 0.0166(18) 0.0208(18) 0.0171(17) 0.0062(15) 0.0035(15) 0.0062(15)
C35A 0.0135(17) 0.0143(16) 0.0194(17) 0.0058(14) 0.0085(14) 0.0047(14)
C36A 0.0203(18) 0.0195(17) 0.0133(16) 0.0110(15) 0.0081(14) 0.0079(14)
C37A 0.0218(19) 0.0233(19) 0.0254(19) 0.0115(16) 0.0105(16) 0.0122(16)
C38A 0.0215(19) 0.043(2) 0.030(2) 0.0203(18) 0.0154(17) 0.0194(19)
C39A 0.040(2) 0.049(3) 0.0213(19) 0.035(2) 0.0158(18) 0.0141(19)
C40A 0.038(2) 0.029(2) 0.0193(19) 0.0191(19) 0.0069(18) 0.0044(16)
C41A 0.0201(18) 0.0223(18) 0.0181(17) 0.0069(16) 0.0053(15) 0.0082(15)
C42A 0.0182(18) 0.0137(17) 0.0217(18) 0.0022(15) 0.0038(15) 0.0069(15)
C43A 0.0209(19) 0.0154(17) 0.030(2) 0.0041(15) 0.0110(16) 0.0082(16)
C44A 0.0197(18) 0.0236(19) 0.0222(18) 0.0067(16) 0.0097(16) 0.0074(16)
C45A 0.0241(19) 0.0160(17) 0.0202(18) 0.0079(15) 0.0079(16) 0.0074(15)
C46A 0.040(2) 0.034(2) 0.029(2) 0.0226(19) 0.0186(18) 0.0177(18)
C47A 0.073(3) 0.051(3) 0.025(2) 0.039(2) 0.023(2) 0.024(2)
C48A 0.072(3) 0.047(3) 0.031(2) 0.039(2) 0.018(2) 0.025(2)
C49A 0.058(3) 0.037(2) 0.039(2) 0.033(2) 0.019(2) 0.022(2)
C50A 0.045(2) 0.032(2) 0.024(2) 0.0220(19) 0.0144(18) 0.0139(17)
C51A 0.0183(18) 0.0194(17) 0.0104(16) 0.0077(15) 0.0047(14) 0.0059(14)
C52A 0.0216(18) 0.0235(18) 0.0147(17) 0.0108(16) 0.0088(15) 0.0093(15)
C53A 0.0235(19) 0.0212(18) 0.0153(17) 0.0063(16) 0.0060(15) 0.0073(15)
C54A 0.032(2) 0.0196(18) 0.0225(18) 0.0147(17) 0.0113(17) 0.0079(16)
C55A 0.026(2) 0.028(2) 0.0265(19) 0.0164(17) 0.0115(17) 0.0108(17)
C56A 0.0201(18) 0.0244(19) 0.0159(17) 0.0095(16) 0.0053(15) 0.0052(15)
Fe1B 0.0168(3) 0.0173(3) 0.0156(2) 0.0063(2) 0.0058(2) 0.0065(2)
Fe2B 0.0158(3) 0.0193(3) 0.0163(2) 0.0079(2) 0.0058(2) 0.0074(2)
P1B 0.0157(5) 0.0188(5) 0.0185(4) 0.0055(4) 0.0056(4) 0.0078(4)
P2B 0.0174(5) 0.0180(5) 0.0175(4) 0.0064(4) 0.0051(4) 0.0065(4)
P3B 0.0161(4) 0.0153(4) 0.0167(4) 0.0057(4) 0.0054(4) 0.0059(4)
P4B 0.0188(5) 0.0215(5) 0.0173(5) 0.0054(4) 0.0051(4) 0.0057(4)
N1B 0.0155(15) 0.0245(16) 0.0195(15) 0.0066(13) 0.0049(12) 0.0095(13)
N2B 0.0273(16) 0.0215(15) 0.0189(15) 0.0114(13) 0.0105(13) 0.0076(13)
N3B 0.0175(15) 0.0203(15) 0.0160(14) 0.0092(13) 0.0049(12) 0.0064(12)
N4B 0.0228(16) 0.0277(16) 0.0160(14) 0.0120(14) 0.0074(13) 0.0096(13)
C1B 0.051(3) 0.047(3) 0.034(2) 0.017(2) 0.025(2) 0.023(2)
C2B 0.0230(19) 0.034(2) 0.0201(19) 0.0084(17) 0.0065(16) 0.0139(17)
C3B 0.030(2) 0.031(2) 0.0200(18) 0.0139(18) 0.0111(17) 0.0095(16)
C4B 0.063(3) 0.039(2) 0.028(2) 0.016(2) 0.028(2) 0.0095(19)
C5B 0.0224(19) 0.027(2) 0.0273(19) 0.0041(16) 0.0039(16) 0.0174(17)
C6B 0.0237(19) 0.0181(18) 0.0216(18) 0.0052(16) 0.0043(16) 0.0080(15)
C7B 0.0197(18) 0.0156(17) 0.0184(17) 0.0062(15) 0.0069(15) 0.0063(14)
C8B 0.0177(18) 0.028(2) 0.0213(18) 0.0080(16) 0.0067(15) 0.0136(16)
C9B 0.0221(19) 0.030(2) 0.0254(19) 0.0069(17) 0.0054(16) 0.0153(17)
C10B 0.0176(19) 0.043(2) 0.036(2) 0.0005(18) 0.0027(18) 0.025(2)
C11B 0.032(2) 0.069(3) 0.043(2) 0.024(2) 0.023(2) 0.040(2)
C12B 0.041(2) 0.048(3) 0.043(2) 0.024(2) 0.028(2) 0.024(2)
C13B 0.032(2) 0.037(2) 0.028(2) 0.0142(19) 0.0138(18) 0.0177(18)
C14B 0.032(2) 0.0206(19) 0.0168(18) 0.0072(17) 0.0073(16) 0.0033(15)
C15B 0.026(2) 0.0209(19) 0.0233(19) 0.0022(16) 0.0021(17) 0.0034(16)
C16B 0.0180(18) 0.0212(19) 0.028(2) 0.0025(16) 0.0061(16) 0.0079(16)
C17B 0.0188(18) 0.0224(18) 0.0153(17) 0.0057(15) 0.0027(15) 0.0061(15)
C18B 0.024(2) 0.066(3) 0.036(2) 0.021(2) 0.0139(19) 0.035(2)
C19B 0.038(2) 0.086(3) 0.043(3) 0.031(2) 0.020(2) 0.050(3)
C20B 0.031(2) 0.047(2) 0.027(2) 0.018(2) 0.0062(18) 0.0229(19)
C21B 0.024(2) 0.039(2) 0.025(2) 0.0176(18) 0.0076(17) 0.0133(18)
C22B 0.027(2) 0.034(2) 0.027(2) 0.0118(18) 0.0118(17) 0.0174(17)
C23B 0.0157(18) 0.0255(19) 0.0190(18) 0.0072(15) 0.0040(15) 0.0094(16)
C24B 0.0202(19) 0.030(2) 0.0258(19) 0.0099(17) 0.0071(16) 0.0115(17)
C25B 0.023(2) 0.046(2) 0.024(2) 0.0093(19) 0.0102(17) 0.0190(19)
C26B 0.030(2) 0.054(3) 0.021(2) 0.017(2) 0.0119(18) 0.0121(19)
C27B 0.042(2) 0.033(2) 0.029(2) 0.017(2) 0.0145(19) 0.0075(18)
C28B 0.036(2) 0.029(2) 0.0217(19) 0.0132(18) 0.0128(17) 0.0129(17)
C29B 0.038(2) 0.036(2) 0.033(2) 0.0250(19) 0.0135(19) 0.0202(18)
C30B 0.027(2) 0.0264(19) 0.0156(17) 0.0162(17) 0.0051(16) 0.0094(15)
C31B 0.026(2) 0.030(2) 0.0137(17) 0.0158(17) 0.0062(16) 0.0075(16)
C32B 0.036(2) 0.057(3) 0.037(2) 0.032(2) 0.0174(19) 0.027(2)
C33B 0.027(2) 0.0205(18) 0.0177(18) 0.0079(16) 0.0064(16) 0.0083(15)
C34B 0.0212(19) 0.0236(19) 0.0207(18) 0.0087(16) 0.0096(16) 0.0075(15)
C35B 0.0186(18) 0.0148(17) 0.0215(18) 0.0073(15) 0.0072(15) 0.0060(15)
C36B 0.0203(18) 0.0194(17) 0.0137(16) 0.0090(15) 0.0064(15) 0.0078(14)
C37B 0.0211(19) 0.0224(19) 0.0210(18) 0.0091(16) 0.0097(16) 0.0068(15)
C38B 0.0227(19) 0.0192(18) 0.0227(18) 0.0034(16) 0.0068(16) 0.0073(15)
C39B 0.032(2) 0.0184(18) 0.0250(19) 0.0129(17) 0.0105(17) 0.0094(16)
C40B 0.025(2) 0.030(2) 0.0223(18) 0.0163(17) 0.0128(16) 0.0120(16)
C41B 0.0192(18) 0.0205(18) 0.0170(17) 0.0068(15) 0.0061(15) 0.0065(15)
C42B 0.0161(18) 0.040(2) 0.0256(19) 0.0099(17) 0.0070(16) 0.0153(18)
C43B 0.0152(19) 0.047(2) 0.026(2) 0.0053(18) 0.0041(16) 0.0179(19)
C44B 0.0211(19) 0.033(2) 0.0202(19) 0.0005(17) 0.0039(16) 0.0070(17)
C45B 0.0150(18) 0.028(2) 0.0210(18) 0.0059(16) 0.0054(15) 0.0078(16)
C46B 0.0167(18) 0.029(2) 0.0183(18) 0.0065(16) 0.0029(15) 0.0060(16)
C47B 0.0170(19) 0.037(2) 0.025(2) 0.0081(17) 0.0047(16) 0.0151(18)
C48B 0.0174(19) 0.049(2) 0.0213(19) 0.0123(18) 0.0081(16) 0.0159(19)
C49B 0.0178(19) 0.037(2) 0.0185(19) 0.0074(17) 0.0041(16) 0.0011(17)
C50B 0.0195(19) 0.029(2) 0.0235(19) 0.0066(16) 0.0060(16) 0.0101(17)
C51B 0.031(2) 0.0179(18) 0.0139(17) 0.0059(17) 0.0030(16) -0.0007(15)
C52B 0.051(3) 0.026(2) 0.033(2) 0.017(2) 0.016(2) 0.0084(18)
C53B 0.080(4) 0.026(2) 0.045(3) 0.018(2) 0.018(3) 0.013(2)
C54B 0.077(4) 0.036(3) 0.050(3) 0.036(3) 0.013(3) 0.011(2)
C55B 0.043(3) 0.038(3) 0.046(3) 0.025(2) 0.008(2) 0.002(2)
C56B 0.030(2) 0.027(2) 0.031(2) 0.0114(18) 0.0063(18) 0.0024(17)
C1S 0.054(3) 0.067(3) 0.083(4) 0.046(3) 0.046(3) 0.055(3)
C2S 0.124(5) 0.080(4) 0.043(3) 0.078(4) 0.053(3) 0.036(3)
C3S 0.122(5) 0.036(3) 0.034(3) 0.031(3) 0.010(3) 0.003(2)
C4S 0.059(3) 0.042(3) 0.040(3) 0.009(2) 0.005(2) 0.018(2)
C5S 0.054(3) 0.036(2) 0.029(2) 0.020(2) 0.014(2) 0.017(2)
C6S 0.037(2) 0.036(2) 0.044(3) 0.017(2) 0.002(2) 0.020(2)
C7S 0.044(4) 0.028(4) 0.075(5) 0.013(3) 0.022(4) 0.021(4)
C8S 0.026(4) 0.048(5) 0.078(6) 0.004(3) 0.000(4) 0.031(4)
C9S 0.054(5) 0.137(9) 0.108(8) 0.049(6) 0.045(6) 0.092(8)
C10S 0.055(5) 0.052(5) 0.069(5) -0.005(4) -0.013(4) 0.039(4)
C11S 0.049(4) 0.044(4) 0.029(3) 0.006(3) 0.013(3) 0.015(3)
C12S 0.087(6) 0.059(5) 0.077(5) 0.053(5) 0.064(5) 0.048(5)

loop_
_atom_type_symbol
_atom_type_description
_atom_type_scat_dispersion_real
_atom_type_scat_dispersion_imag
_atom_type_scat_source
C C 0.0033 0.0016 'International Tables Vol C Tables 4.2.6.8 and 6.1.1.4'
H H 0.0000 0.0000 'International Tables Vol C Tables 4.2.6.8 and 6.1.1.4'
N N 0.0061 0.0033 'International Tables Vol C Tables 4.2.6.8 and 6.1.1.4'
P P 0.1023 0.0942 'International Tables Vol C Tables 4.2.6.8 and 6.1.1.4'
Fe Fe 0.3463 0.8444 'International Tables Vol C Tables 4.2.6.8 and 6.1.1.4'

loop_
_geom_angle_atom_site_label_1
_geom_angle_atom_site_label_2
_geom_angle_atom_site_label_3
_geom_angle
N1A Fe1A N2A 79.59(11)
N1A Fe1A C7A 81.85(11)
N2A Fe1A C7A 161.44(11)
N1A Fe1A P2A 110.65(8)
N2A Fe1A P2A 91.02(8)
C7A Fe1A P2A 95.90(9)
N1A Fe1A P3A 157.37(8)
N2A Fe1A P3A 102.18(8)
C7A Fe1A P3A 94.80(9)
P2A Fe1A P3A 91.94(3)
N1A Fe1A P1A 91.09(8)
N2A Fe1A P1A 132.53(8)
C7A Fe1A P1A 47.21(8)
P2A Fe1A P1A 134.98(3)
P3A Fe1A P1A 70.91(3)
N3A Fe2A N4A 79.73(11)
N3A Fe2A C35A 81.29(11)
N4A Fe2A C35A 160.84(11)
N3A Fe2A P4A 109.78(8)
N4A Fe2A P4A 91.54(8)
C35A Fe2A P4A 97.29(8)
N3A Fe2A P1A 158.16(8)
N4A Fe2A P1A 102.21(8)
C35A Fe2A P1A 94.47(9)
P4A Fe2A P1A 91.98(3)
N3A Fe2A P3A 90.97(8)
N4A Fe2A P3A 130.32(8)
C35A Fe2A P3A 47.36(8)
P4A Fe2A P3A 136.67(4)
P1A Fe2A P3A 71.02(3)
C7A P1A C8A 110.79(14)
C7A P1A Fe2A 121.27(11)
C8A P1A Fe2A 125.28(10)
C7A P1A Fe1A 61.35(10)
C8A P1A Fe1A 109.73(10)
Fe2A P1A Fe1A 108.95(4)
C7A P1A P3A 91.90(10)
C8A P1A P3A 141.71(10)
Fe2A P1A P3A 54.78(3)
Fe1A P1A P3A 54.17(3)
C17A P2A C23A 100.39(14)
C17A P2A C16A 101.14(14)
C23A P2A C16A 99.81(15)
C17A P2A Fe1A 121.19(10)
C23A P2A Fe1A 119.15(11)
C16A P2A Fe1A 111.75(11)
C35A P3A C36A 112.74(14)
C35A P3A Fe1A 120.66(10)
C36A P3A Fe1A 124.83(10)
C35A P3A Fe2A 61.38(10)
C36A P3A Fe2A 107.39(10)
Fe1A P3A Fe2A 109.13(4)
C35A P3A P1A 91.45(10)
C36A P3A P1A 138.36(11)
Fe1A P3A P1A 54.92(3)
Fe2A P3A P1A 54.21(3)
C51A P4A C44A 102.86(14)
C51A P4A C45A 101.35(14)
C44A P4A C45A 98.82(15)
C51A P4A Fe2A 119.84(10)
C44A P4A Fe2A 111.78(11)
C45A P4A Fe2A 119.07(11)
C2A N1A C5A 119.4(3)
C2A N1A Fe1A 118.6(2)
C5A N1A Fe1A 122.01(19)
C3A N2A C14A 117.2(3)
C3A N2A Fe1A 115.8(2)
C14A N2A Fe1A 124.8(2)
C30A N3A C33A 119.1(3)
C30A N3A Fe2A 118.7(2)
C33A N3A Fe2A 122.24(19)
C31A N4A C42A 116.7(2)
C31A N4A Fe2A 116.1(2)
C42A N4A Fe2A 125.07(19)
C2A C1A H1A1 109.5
C2A C1A H1A2 109.5
H1A1 C1A H1A2 109.5
C2A C1A H1A3 109.5
H1A1 C1A H1A3 109.5
H1A2 C1A H1A3 109.5
N1A C2A C3A 112.0(3)
N1A C2A C1A 122.3(3)
C3A C2A C1A 125.6(3)
N2A C3A C2A 113.4(3)
N2A C3A C4A 124.0(3)
C2A C3A C4A 122.3(3)
C3A C4A H4A1 109.5
C3A C4A H4A2 109.5
H4A1 C4A H4A2 109.5
C3A C4A H4A3 109.5
H4A1 C4A H4A3 109.5
H4A2 C4A H4A3 109.5
N1A C5A C6A 107.6(2)
N1A C5A H5A1 110.2
C6A C5A H5A1 110.2
N1A C5A H5A2 110.2
C6A C5A H5A2 110.2
H5A1 C5A H5A2 108.5
C7A C6A C5A 111.5(2)
C7A C6A H6A1 109.3
C5A C6A H6A1 109.3
C7A C6A H6A2 109.3
C5A C6A H6A2 109.3
H6A1 C6A H6A2 108.0
C6A C7A P1A 124.6(2)
C6A C7A Fe1A 107.9(2)
P1A C7A Fe1A 71.44(11)
C6A C7A H7A 114.7
P1A C7A H7A 114.7
Fe1A C7A H7A 114.7
C13A C8A C9A 118.4(3)
C13A C8A P1A 122.3(2)
C9A C8A P1A 119.3(2)
C10A C9A C8A 120.6(3)
C10A C9A H9A 119.7
C8A C9A H9A 119.7
C11A C10A C9A 119.9(3)
C11A C10A H10A 120.1
C9A C10A H10A 120.1
C12A C11A C10A 120.5(3)
C12A C11A H11A 119.7
C10A C11A H11A 119.7
C11A C12A C13A 119.4(3)
C11A C12A H12A 120.3
C13A C12A H12A 120.3
C8A C13A C12A 121.1(3)
C8A C13A H13A 119.5
C12A C13A H13A 119.5
N2A C14A C15A 111.6(2)
N2A C14A H14A 109.3
C15A C14A H14A 109.3
N2A C14A H14B 109.3
C15A C14A H14B 109.3
H14A C14A H14B 108.0
C14A C15A C16A 112.9(3)
C14A C15A H15A 109.0
C16A C15A H15A 109.0
C14A C15A H15B 109.0
C16A C15A H15B 109.0
H15A C15A H15B 107.8
C15A C16A P2A 112.8(2)
C15A C16A H16A 109.0
P2A C16A H16A 109.0
C15A C16A H16B 109.0
P2A C16A H16B 109.0
H16A C16A H16B 107.8
C22A C17A C18A 117.3(3)
C22A C17A P2A 122.7(2)
C18A C17A P2A 119.9(2)
C19A C18A C17A 120.9(3)
C19A C18A H18A 119.6
C17A C18A H18A 119.6
C20A C19A C18A 120.7(3)
C20A C19A H19A 119.6
C18A C19A H19A 119.6
C21A C20A C19A 119.4(3)
C21A C20A H20A 120.3
C19A C20A H20A 120.3
C20A C21A C22A 119.9(3)
C20A C21A H21A 120.0
C22A C21A H21A 120.0
C21A C22A C17A 121.7(3)
C21A C22A H22A 119.1
C17A C22A H22A 119.1
C28A C23A C24A 117.4(3)
C28A C23A P2A 119.6(2)
C24A C23A P2A 123.0(3)
C25A C24A C23A 121.7(3)
C25A C24A H24A 119.2
C23A C24A H24A 119.2
C26A C25A C24A 119.8(3)
C26A C25A H25A 120.1
C24A C25A H25A 120.1
C25A C26A C27A 119.9(3)
C25A C26A H26A 120.0
C27A C26A H26A 120.0
C26A C27A C28A 119.9(3)
C26A C27A H27A 120.1
C28A C27A H27A 120.1
C27A C28A C23A 121.3(3)
C27A C28A H28A 119.3
C23A C28A H28A 119.3
C30A C29A H29A 109.5
C30A C29A H29B 109.5
H29A C29A H29B 109.5
C30A C29A H29C 109.5
H29A C29A H29C 109.5
H29B C29A H29C 109.5
N3A C30A C31A 112.0(3)
N3A C30A C29A 121.7(3)
C31A C30A C29A 126.2(3)
N4A C31A C30A 113.0(3)
N4A C31A C32A 123.2(3)
C30A C31A C32A 123.5(3)
C31A C32A H32A 109.5
C31A C32A H32B 109.5
H32A C32A H32B 109.5
C31A C32A H32C 109.5
H32A C32A H32C 109.5
H32B C32A H32C 109.5
N3A C33A C34A 107.9(2)
N3A C33A H33A 110.1
C34A C33A H33A 110.1
N3A C33A H33B 110.1
C34A C33A H33B 110.1
H33A C33A H33B 108.4
C33A C34A C35A 111.3(2)
C33A C34A H34A 109.4
C35A C34A H34A 109.4
C33A C34A H34B 109.4
C35A C34A H34B 109.4
H34A C34A H34B 108.0
C34A C35A P3A 125.8(2)
C34A C35A Fe2A 108.0(2)
P3A C35A Fe2A 71.26(11)
C34A C35A H35A 114.3
P3A C35A H35A 114.3
Fe2A C35A H35A 114.3
C41A C36A C37A 118.0(3)
C41A C36A P3A 118.5(2)
C37A C36A P3A 123.6(2)
C38A C37A C36A 120.8(3)
C38A C37A H37A 119.6
C36A C37A H37A 119.6
C37A C38A C39A 120.4(3)
C37A C38A H38A 119.8
C39A C38A H38A 119.8
C40A C39A C38A 119.7(3)
C40A C39A H39A 120.2
C38A C39A H39A 120.2
C39A C40A C41A 120.2(3)
C39A C40A H40A 119.9
C41A C40A H40A 119.9
C40A C41A C36A 121.0(3)
C40A C41A H41A 119.5
C36A C41A H41A 119.5
N4A C42A C43A 111.1(3)
N4A C42A H42A 109.4
C43A C42A H42A 109.4
N4A C42A H42B 109.4
C43A C42A H42B 109.4
H42A C42A H42B 108.0
C42A C43A C44A 113.3(3)
C42A C43A H43A 108.9
C44A C43A H43A 108.9
C42A C43A H43B 108.9
C44A C43A H43B 108.9
H43A C43A H43B 107.7
C43A C44A P4A 112.6(2)
C43A C44A H44A 109.1
P4A C44A H44A 109.1
C43A C44A H44B 109.1
P4A C44A H44B 109.1
H44A C44A H44B 107.8
C50A C45A C46A 118.0(3)
C50A C45A P4A 118.9(2)
C46A C45A P4A 123.0(2)
C47A C46A C45A 120.5(3)
C47A C46A H46A 119.8
C45A C46A H46A 119.8
C48A C47A C46A 120.8(3)
C48A C47A H47A 119.6
C46A C47A H47A 119.6
C49A C48A C47A 119.0(3)
C49A C48A H48A 120.5
C47A C48A H48A 120.5
C48A C49A C50A 121.0(4)
C48A C49A H49A 119.5
C50A C49A H49A 119.5
C49A C50A C45A 120.7(3)
C49A C50A H50A 119.6
C45A C50A H50A 119.6
C56A C51A C52A 118.3(3)
C56A C51A P4A 123.5(2)
C52A C51A P4A 118.0(2)
C53A C52A C51A 120.6(3)
C53A C52A H52A 119.7
C51A C52A H52A 119.7
C52A C53A C54A 120.3(3)
C52A C53A H53A 119.9
C54A C53A H53A 119.9
C55A C54A C53A 120.0(3)
C55A C54A H54A 120.0
C53A C54A H54A 120.0
C54A C55A C56A 119.7(3)
C54A C55A H55A 120.1
C56A C55A H55A 120.1
C55A C56A C51A 121.1(3)
C55A C56A H56A 119.5
C51A C56A H56A 119.5
N1B Fe1B N2B 79.80(11)
N1B Fe1B C7B 81.87(12)
N2B Fe1B C7B 161.64(12)
N1B Fe1B P2B 111.69(8)
N2B Fe1B P2B 90.74(8)
C7B Fe1B P2B 96.96(9)
N1B Fe1B P3B 157.55(8)
N2B Fe1B P3B 102.06(8)
C7B Fe1B P3B 94.51(9)
P2B Fe1B P3B 90.72(3)
N1B Fe1B P1B 91.40(8)
N2B Fe1B P1B 132.16(8)
C7B Fe1B P1B 47.15(9)
P2B Fe1B P1B 135.15(4)
P3B Fe1B P1B 70.59(3)
N3B Fe2B N4B 79.84(11)
N3B Fe2B C35B 81.22(12)
N4B Fe2B C35B 160.39(12)
N3B Fe2B P4B 111.01(8)
N4B Fe2B P4B 94.15(8)
C35B Fe2B P4B 97.35(9)
N3B Fe2B P1B 156.71(8)
N4B Fe2B P1B 100.85(8)
C35B Fe2B P1B 94.55(9)
P4B Fe2B P1B 92.22(4)
N3B Fe2B P3B 90.31(8)
N4B Fe2B P3B 127.19(8)
C35B Fe2B P3B 47.75(8)
P4B Fe2B P3B 136.87(4)
P1B Fe2B P3B 70.55(3)
C7B P1B C8B 112.88(15)
C7B P1B Fe2B 122.18(11)
C8B P1B Fe2B 122.44(11)
C7B P1B Fe1B 61.33(10)
C8B P1B Fe1B 110.69(11)
Fe2B P1B Fe1B 109.18(4)
C7B P1B P3B 91.87(11)
C8B P1B P3B 140.69(11)
Fe2B P1B P3B 55.00(3)
Fe1B P1B P3B 54.19(3)
C23B P2B C16B 102.29(15)
C23B P2B C17B 99.56(14)
C16B P2B C17B 100.43(15)
C23B P2B Fe1B 119.76(11)
C16B P2B Fe1B 111.61(11)
C17B P2B Fe1B 120.12(11)
C35B P3B C36B 113.98(14)
C35B P3B Fe1B 122.04(11)
C36B P3B Fe1B 122.64(10)
C35B P3B Fe2B 61.21(10)
C36B P3B Fe2B 106.74(10)
Fe1B P3B Fe2B 109.67(4)
C35B P3B P1B 91.70(11)
C36B P3B P1B 136.45(11)
Fe1B P3B P1B 55.22(3)
Fe2B P3B P1B 54.45(3)
C51B P4B C45B 100.03(15)
C51B P4B C44B 102.49(16)
C45B P4B C44B 99.79(15)
C51B P4B Fe2B 119.74(11)
C45B P4B Fe2B 120.02(11)
C44B P4B Fe2B 111.66(11)
C2B N1B C5B 119.8(3)
C2B N1B Fe1B 118.2(2)
C5B N1B Fe1B 122.0(2)
C3B N2B C14B 117.0(3)
C3B N2B Fe1B 115.7(2)
C14B N2B Fe1B 125.3(2)
C30B N3B C33B 119.6(3)
C30B N3B Fe2B 117.7(2)
C33B N3B Fe2B 122.5(2)
C31B N4B C42B 116.5(3)
C31B N4B Fe2B 115.6(2)
C42B N4B Fe2B 125.0(2)
C2B C1B H1B1 109.5
C2B C1B H1B2 109.5
H1B1 C1B H1B2 109.5
C2B C1B H1B3 109.5
H1B1 C1B H1B3 109.5
H1B2 C1B H1B3 109.5
N1B C2B C3B 112.6(3)
N1B C2B C1B 121.4(3)
C3B C2B C1B 126.0(3)
N2B C3B C2B 113.2(3)
N2B C3B C4B 123.5(3)
C2B C3B C4B 123.3(3)
C3B C4B H4B1 109.5
C3B C4B H4B2 109.5
H4B1 C4B H4B2 109.5
C3B C4B H4B3 109.5
H4B1 C4B H4B3 109.5
H4B2 C4B H4B3 109.5
N1B C5B C6B 107.7(3)
N1B C5B H5B1 110.2
C6B C5B H5B1 110.2
N1B C5B H5B2 110.2
C6B C5B H5B2 110.2
H5B1 C5B H5B2 108.5
C7B C6B C5B 110.8(3)
C7B C6B H6B1 109.5
C5B C6B H6B1 109.5
C7B C6B H6B2 109.5
C5B C6B H6B2 109.5
H6B1 C6B H6B2 108.1
C6B C7B P1B 123.9(2)
C6B C7B Fe1B 107.9(2)
P1B C7B Fe1B 71.52(11)
C6B C7B H7B 114.9
P1B C7B H7B 114.9
Fe1B C7B H7B 114.9
C9B C8B C13B 118.0(3)
C9B C8B P1B 123.5(3)
C13B C8B P1B 118.3(3)
C8B C9B C10B 120.7(3)
C8B C9B H9B 119.7
C10B C9B H9B 119.7
C11B C10B C9B 119.8(4)
C11B C10B H10B 120.1
C9B C10B H10B 120.1
C12B C11B C10B 120.1(4)
C12B C11B H11B 120.0
C10B C11B H11B 120.0
C11B C12B C13B 120.0(4)
C11B C12B H12B 120.0
C13B C12B H12B 120.0
C12B C13B C8B 121.4(4)
C12B C13B H13B 119.3
C8B C13B H13B 119.3
N2B C14B C15B 112.1(3)
N2B C14B H14C 109.2
C15B C14B H14C 109.2
N2B C14B H14D 109.2
C15B C14B H14D 109.2
H14C C14B H14D 107.9
C14B C15B C16B 112.9(3)
C14B C15B H15C 109.0
C16B C15B H15C 109.0
C14B C15B H15D 109.0
C16B C15B H15D 109.0
H15C C15B H15D 107.8
C15B C16B P2B 113.1(2)
C15B C16B H16C 109.0
P2B C16B H16C 109.0
C15B C16B H16D 109.0
P2B C16B H16D 109.0
H16C C16B H16D 107.8
C18B C17B C22B 118.2(3)
C18B C17B P2B 119.6(3)
C22B C17B P2B 122.2(3)
C17B C18B C19B 120.9(3)
C17B C18B H18B 119.6
C19B C18B H18B 119.6
C20B C19B C18B 120.7(4)
C20B C19B H19B 119.7
C18B C19B H19B 119.7
C19B C20B C21B 119.2(3)
C19B C20B H20B 120.4
C21B C20B H20B 120.4
C20B C21B C22B 120.5(3)
C20B C21B H21B 119.8
C22B C21B H21B 119.8
C21B C22B C17B 120.6(3)
C21B C22B H22B 119.7
C17B C22B H22B 119.7
C28B C23B C24B 117.6(3)
C28B C23B P2B 119.0(3)
C24B C23B P2B 123.2(3)
C25B C24B C23B 120.9(3)
C25B C24B H24B 119.5
C23B C24B H24B 119.5
C26B C25B C24B 120.7(3)
C26B C25B H25B 119.6
C24B C25B H25B 119.6
C25B C26B C27B 119.3(3)
C25B C26B H26B 120.4
C27B C26B H26B 120.4
C28B C27B C26B 120.6(3)
C28B C27B H27B 119.7
C26B C27B H27B 119.7
C27B C28B C23B 120.8(3)
C27B C28B H28B 119.6
C23B C28B H28B 119.6
C30B C29B H29D 109.5
C30B C29B H29E 109.5
H29D C29B H29E 109.5
C30B C29B H29F 109.5
H29D C29B H29F 109.5
H29E C29B H29F 109.5
N3B C30B C31B 112.0(3)
N3B C30B C29B 121.7(3)
C31B C30B C29B 126.3(3)
N4B C31B C30B 114.0(3)
N4B C31B C32B 122.5(3)
C30B C31B C32B 123.5(3)
C31B C32B H32D 109.5
C31B C32B H32E 109.5
H32D C32B H32E 109.5
C31B C32B H32F 109.5
H32D C32B H32F 109.5
H32E C32B H32F 109.5
N3B C33B C34B 107.6(3)
N3B C33B H33C 110.2
C34B C33B H33C 110.2
N3B C33B H33D 110.2
C34B C33B H33D 110.2
H33C C33B H33D 108.5
C35B C34B C33B 111.0(3)
C35B C34B H34C 109.4
C33B C34B H34C 109.4
C35B C34B H34D 109.4
C33B C34B H34D 109.4
H34C C34B H34D 108.0
C34B C35B P3B 124.9(2)
C34B C35B Fe2B 108.2(2)
P3B C35B Fe2B 71.04(11)
C34B C35B H35B 114.6
P3B C35B H35B 114.6
Fe2B C35B H35B 114.6
C37B C36B C41B 118.7(3)
C37B C36B P3B 123.6(2)
C41B C36B P3B 117.6(2)
C36B C37B C38B 120.5(3)
C36B C37B H37B 119.8
C38B C37B H37B 119.8
C39B C38B C37B 119.7(3)
C39B C38B H38B 120.1
C37B C38B H38B 120.1
C38B C39B C40B 120.2(3)
C38B C39B H39B 119.9
C40B C39B H39B 119.9
C41B C40B C39B 119.9(3)
C41B C40B H40B 120.0
C39B C40B H40B 120.0
C40B C41B C36B 120.9(3)
C40B C41B H41B 119.5
C36B C41B H41B 119.5
N4B C42B C43B 109.4(3)
N4B C42B H42C 109.8
C43B C42B H42C 109.8
N4B C42B H42D 109.8
C43B C42B H42D 109.8
H42C C42B H42D 108.3
C44B C43B C42B 112.4(3)
C44B C43B H43C 109.1
C42B C43B H43C 109.1
C44B C43B H43D 109.1
C42B C43B H43D 109.1
H43C C43B H43D 107.9
C43B C44B P4B 114.2(2)
C43B C44B H44C 108.7
P4B C44B H44C 108.7
C43B C44B H44D 108.7
P4B C44B H44D 108.7
H44C C44B H44D 107.6
C46B C45B C50B 118.2(3)
C46B C45B P4B 120.1(2)
C50B C45B P4B 121.7(3)
C47B C46B C45B 121.0(3)
C47B C46B H46B 119.5
C45B C46B H46B 119.5
C46B C47B C48B 120.3(3)
C46B C47B H47B 119.9
C48B C47B H47B 119.9
C49B C48B C47B 119.6(3)
C49B C48B H48B 120.2
C47B C48B H48B 120.2
C48B C49B C50B 120.2(3)
C48B C49B H49B 119.9
C50B C49B H49B 119.9
C49B C50B C45B 120.7(3)
C49B C50B H50B 119.6
C45B C50B H50B 119.6
C56B C51B C52B 118.0(3)
C56B C51B P4B 118.8(3)
C52B C51B P4B 123.0(3)
C53B C52B C51B 120.5(4)
C53B C52B H52B 119.8
C51B C52B H52B 119.8
C54B C53B C52B 120.0(4)
C54B C53B H53B 120.0
C52B C53B H53B 120.0
C55B C54B C53B 119.6(4)
C55B C54B H54B 120.2
C53B C54B H54B 120.2
C54B C55B C56B 121.2(4)
C54B C55B H55B 119.4
C56B C55B H55B 119.4
C55B C56B C51B 120.6(4)
C55B C56B H56B 119.7
C51B C56B H56B 119.7
C6S C1S C2S 119.6(4)
C6S C1S H1S 120.2
C2S C1S H1S 120.2
C1S C2S C3S 119.9(4)
C1S C2S H2S 120.1
C3S C2S H2S 120.1
C4S C3S C2S 119.5(5)
C4S C3S H3S 120.3
C2S C3S H3S 120.3
C3S C4S C5S 120.7(5)
C3S C4S H4S 119.6
C5S C4S H4S 119.6
C4S C5S C6S 120.5(4)
C4S C5S H5S 119.8
C6S C5S H5S 119.8
C5S C6S C1S 119.8(4)
C5S C6S H6S 120.1
C1S C6S H6S 120.1
C8S C7S C12S 117.8(7)
C8S C7S H7S 121.1
C12S C7S H7S 121.1
C9S C8S C7S 118.7(7)
C9S C8S H8S 120.6
C7S C8S H8S 120.6
C10S C9S C8S 131.8(10)
C10S C9S H9S 114.1
C8S C9S H9S 114.1
C9S C10S C11S 108.8(8)
C9S C10S H10S 125.6
C11S C10S H10S 125.6
C12S C11S C10S 122.2(6)
C12S C11S H11S 118.9
C10S C11S H11S 118.9
C11S C12S C7S 120.5(7)
C11S C12S H12S 119.8
C7S C12S H12S 119.8
C14S C13S H13C 109.5
C14S C13S H13D 109.5
H13C C13S H13D 109.5
C14S C13S H13E 109.5
H13C C13S H13E 109.5
H13D C13S H13E 109.5
C15S C14S C13S 102.7(17)
C15S C14S H14E 111.2
C13S C14S H14E 111.2
C15S C14S H14F 111.2
C13S C14S H14F 111.2
H14E C14S H14F 109.1
C14S C15S C16S 108.0(19)
C14S C15S H15E 110.1
C16S C15S H15E 110.1
C14S C15S H15F 110.1
C16S C15S H15F 110.1
H15E C15S H15F 108.4
C17S C16S C15S 147.(2)
C17S C16S H16E 100.2
C15S C16S H16E 100.2
C17S C16S H16F 100.2
C15S C16S H16F 100.2
H16E C16S H16F 104.2
C16S C17S H17A 109.5
C16S C17S H17B 109.5
H17A C17S H17B 109.5
C16S C17S H17C 109.5
H17A C17S H17C 109.5
H17B C17S H17C 109.5

loop_
_geom_bond_atom_site_label_1
_geom_bond_atom_site_label_2
_geom_bond_distance
Fe1A N1A 1.887(2)
Fe1A N2A 1.937(2)
Fe1A C7A 2.097(3)
Fe1A P2A 2.1984(9)
Fe1A P3A 2.2437(9)
Fe1A P1A 2.2648(9)
Fe2A N3A 1.882(2)
Fe2A N4A 1.923(2)
Fe2A C35A 2.094(3)
Fe2A P4A 2.1932(9)
Fe2A P1A 2.2434(9)
Fe2A P3A 2.2594(9)
P1A C7A 1.753(3)
P1A C8A 1.832(3)
P1A P3A 2.6153(11)
P2A C17A 1.838(3)
P2A C23A 1.846(3)
P2A C16A 1.846(3)
P3A C35A 1.755(3)
P3A C36A 1.830(3)
P4A C51A 1.831(3)
P4A C44A 1.844(3)
P4A C45A 1.846(3)
N1A C2A 1.337(4)
N1A C5A 1.468(4)
N2A C3A 1.346(4)
N2A C14A 1.468(4)
N3A C30A 1.340(4)
N3A C33A 1.464(4)
N4A C31A 1.356(4)
N4A C42A 1.476(4)
C1A C2A 1.507(4)
C1A H1A1 0.98
C1A H1A2 0.98
C1A H1A3 0.98
C2A C3A 1.407(4)
C3A C4A 1.506(4)
C4A H4A1 0.98
C4A H4A2 0.98
C4A H4A3 0.98
C5A C6A 1.530(4)
C5A H5A1 0.99
C5A H5A2 0.99
C6A C7A 1.518(4)
C6A H6A1 0.99
C6A H6A2 0.99
C7A H7A 1.0
C8A C13A 1.389(4)
C8A C9A 1.399(4)
C9A C10A 1.385(4)
C9A H9A 0.95
C10A C11A 1.383(5)
C10A H10A 0.95
C11A C12A 1.380(5)
C11A H11A 0.95
C12A C13A 1.392(4)
C12A H12A 0.95
C13A H13A 0.95
C14A C15A 1.531(4)
C14A H14A 0.99
C14A H14B 0.99
C15A C16A 1.543(4)
C15A H15A 0.99
C15A H15B 0.99
C16A H16A 0.99
C16A H16B 0.99
C17A C22A 1.395(4)
C17A C18A 1.395(4)
C18A C19A 1.381(4)
C18A H18A 0.95
C19A C20A 1.381(5)
C19A H19A 0.95
C20A C21A 1.376(5)
C20A H20A 0.95
C21A C22A 1.383(4)
C21A H21A 0.95
C22A H22A 0.95
C23A C28A 1.388(4)
C23A C24A 1.394(4)
C24A C25A 1.381(5)
C24A H24A 0.95
C25A C26A 1.375(5)
C25A H25A 0.95
C26A C27A 1.381(5)
C26A H26A 0.95
C27A C28A 1.388(4)
C27A H27A 0.95
C28A H28A 0.95
C29A C30A 1.499(4)
C29A H29A 0.98
C29A H29B 0.98
C29A H29C 0.98
C30A C31A 1.404(4)
C31A C32A 1.504(4)
C32A H32A 0.98
C32A H32B 0.98
C32A H32C 0.98
C33A C34A 1.514(4)
C33A H33A 0.99
C33A H33B 0.99
C34A C35A 1.519(4)
C34A H34A 0.99
C34A H34B 0.99
C35A H35A 1.0
C36A C41A 1.396(4)
C36A C37A 1.396(4)
C37A C38A 1.384(4)
C37A H37A 0.95
C38A C39A 1.384(5)
C38A H38A 0.95
C39A C40A 1.375(5)
C39A H39A 0.95
C40A C41A 1.389(4)
C40A H40A 0.95
C41A H41A 0.95
C42A C43A 1.530(4)
C42A H42A 0.99
C42A H42B 0.99
C43A C44A 1.539(4)
C43A H43A 0.99
C43A H43B 0.99
C44A H44A 0.99
C44A H44B 0.99
C45A C50A 1.390(4)
C45A C46A 1.394(4)
C46A C47A 1.390(5)
C46A H46A 0.95
C47A C48A 1.375(5)
C47A H47A 0.95
C48A C49A 1.371(5)
C48A H48A 0.95
C49A C50A 1.385(5)
C49A H49A 0.95
C50A H50A 0.95
C51A C56A 1.392(4)
C51A C52A 1.402(4)
C52A C53A 1.381(4)
C52A H52A 0.95
C53A C54A 1.386(4)
C53A H53A 0.95
C54A C55A 1.385(4)
C54A H54A 0.95
C55A C56A 1.388(4)
C55A H55A 0.95
C56A H56A 0.95
Fe1B N1B 1.881(3)
Fe1B N2B 1.936(3)
Fe1B C7B 2.094(3)
Fe1B P2B 2.2006(10)
Fe1B P3B 2.2348(9)
Fe1B P1B 2.2637(9)
Fe2B N3B 1.894(3)
Fe2B N4B 1.921(3)
Fe2B C35B 2.092(3)
Fe2B P4B 2.1972(10)
Fe2B P1B 2.2428(10)
Fe2B P3B 2.2579(9)
P1B C7B 1.750(3)
P1B C8B 1.830(3)
P1B P3B 2.5992(12)
P2B C23B 1.827(3)
P2B C16B 1.842(3)
P2B C17B 1.846(3)
P3B C35B 1.767(3)
P3B C36B 1.833(3)
P4B C51B 1.835(4)
P4B C45B 1.849(3)
P4B C44B 1.850(3)
N1B C2B 1.345(4)
N1B C5B 1.461(4)
N2B C3B 1.355(4)
N2B C14B 1.468(4)
N3B C30B 1.348(4)
N3B C33B 1.458(4)
N4B C31B 1.354(4)
N4B C42B 1.463(4)
C1B C2B 1.512(5)
C1B H1B1 0.98
C1B H1B2 0.98
C1B H1B3 0.98
C2B C3B 1.395(5)
C3B C4B 1.511(4)
C4B H4B1 0.98
C4B H4B2 0.98
C4B H4B3 0.98
C5B C6B 1.523(4)
C5B H5B1 0.99
C5B H5B2 0.99
C6B C7B 1.522(4)
C6B H6B1 0.99
C6B H6B2 0.99
C7B H7B 1.0
C8B C9B 1.394(4)
C8B C13B 1.396(5)
C9B C10B 1.394(5)
C9B H9B 0.95
C10B C11B 1.389(5)
C10B H10B 0.95
C11B C12B 1.375(5)
C11B H11B 0.95
C12B C13B 1.378(5)
C12B H12B 0.95
C13B H13B 0.95
C14B C15B 1.524(5)
C14B H14C 0.99
C14B H14D 0.99
C15B C16B 1.533(4)
C15B H15C 0.99
C15B H15D 0.99
C16B H16C 0.99
C16B H16D 0.99
C17B C18B 1.375(5)
C17B C22B 1.391(4)
C18B C19B 1.388(5)
C18B H18B 0.95
C19B C20B 1.366(5)
C19B H19B 0.95
C20B C21B 1.374(5)
C20B H20B 0.95
C21B C22B 1.386(5)
C21B H21B 0.95
C22B H22B 0.95
C23B C28B 1.391(4)
C23B C24B 1.396(4)
C24B C25B 1.375(4)
C24B H24B 0.95
C25B C26B 1.368(5)
C25B H25B 0.95
C26B C27B 1.378(5)
C26B H26B 0.95
C27B C28B 1.378(5)
C27B H27B 0.95
C28B H28B 0.95
C29B C30B 1.508(5)
C29B H29D 0.98
C29B H29E 0.98
C29B H29F 0.98
C30B C31B 1.392(5)
C31B C32B 1.515(4)
C32B H32D 0.98
C32B H32E 0.98
C32B H32F 0.98
C33B C34B 1.528(4)
C33B H33C 0.99
C33B H33D 0.99
C34B C35B 1.524(4)
C34B H34C 0.99
C34B H34D 0.99
C35B H35B 1.0
C36B C37B 1.391(4)
C36B C41B 1.395(4)
C37B C38B 1.393(4)
C37B H37B 0.95
C38B C39B 1.382(4)
C38B H38B 0.95
C39B C40B 1.385(5)
C39B H39B 0.95
C40B C41B 1.376(4)
C40B H40B 0.95
C41B H41B 0.95
C42B C43B 1.531(5)
C42B H42C 0.99
C42B H42D 0.99
C43B C44B 1.529(5)
C43B H43C 0.99
C43B H43D 0.99
C44B H44C 0.99
C44B H44D 0.99
C45B C46B 1.394(5)
C45B C50B 1.397(4)
C46B C47B 1.383(4)
C46B H46B 0.95
C47B C48B 1.390(5)
C47B H47B 0.95
C48B C49B 1.377(5)
C48B H48B 0.95
C49B C50B 1.395(4)
C49B H49B 0.95
C50B H50B 0.95
C51B C56B 1.390(5)
C51B C52B 1.399(5)
C52B C53B 1.398(5)
C52B H52B 0.95
C53B C54B 1.375(6)
C53B H53B 0.95
C54B C55B 1.367(6)
C54B H54B 0.95
C55B C56B 1.379(5)
C55B H55B 0.95
C56B H56B 0.95
C1S C6S 1.372(6)
C1S C2S 1.377(6)
C1S H1S 0.95
C2S C3S 1.389(7)
C2S H2S 0.95
C3S C4S 1.357(6)
C3S H3S 0.95
C4S C5S 1.358(5)
C4S H4S 0.95
C5S C6S 1.371(5)
C5S H5S 0.95
C6S H6S 0.95
C7S C8S 1.344(10)
C7S C12S 1.374(9)
C7S H7S 0.95
C8S C9S 1.323(13)
C8S H8S 0.95
C9S C10S 1.315(11)
C9S H9S 0.95
C10S C11S 1.465(10)
C10S H10S 0.95
C11S C12S 1.374(10)
C11S H11S 0.95
C12S H12S 0.95
C13S C14S 1.4501(10)
C13S H13C 0.98
C13S H13D 0.98
C13S H13E 0.98
C14S C15S 1.4499(10)
C14S H14E 0.99
C14S H14F 0.99
C15S C16S 1.4500(10)
C15S H15E 0.99
C15S H15F 0.99
C16S C17S 1.4500(10)
C16S H16E 0.99
C16S H16F 0.99
C17S H17A 0.98
C17S H17B 0.98
C17S H17C 0.98

loop_
_geom_torsion_atom_site_label_1
_geom_torsion_atom_site_label_2
_geom_torsion_atom_site_label_3
_geom_torsion_atom_site_label_4
_geom_torsion
N2A Fe1A N1A C2A 6.1(2)
C7A Fe1A N1A C2A -173.5(2)
P2A Fe1A N1A C2A 93.2(2)
P3A Fe1A N1A C2A -90.7(3)
P1A Fe1A N1A C2A -127.1(2)
N2A Fe1A N1A C5A -172.4(2)
C7A Fe1A N1A C5A 8.0(2)
P2A Fe1A N1A C5A -85.3(2)
P3A Fe1A N1A C5A 90.8(3)
P1A Fe1A N1A C5A 54.4(2)
N4A Fe2A N3A C30A 6.2(2)
C35A Fe2A N3A C30A -171.2(2)
P4A Fe2A N3A C30A 94.1(2)
P1A Fe2A N3A C30A -91.0(3)
P3A Fe2A N3A C30A -124.7(2)
N4A Fe2A N3A C33A -172.9(2)
C35A Fe2A N3A C33A 9.7(2)
P4A Fe2A N3A C33A -84.9(2)
P1A Fe2A N3A C33A 89.9(3)
P3A Fe2A N3A C33A 56.2(2)
C5A N1A C2A C3A 169.8(3)
Fe1A N1A C2A C3A -8.8(4)
C5A N1A C2A C1A -7.8(4)
Fe1A N1A C2A C1A 173.7(2)
C14A N2A C3A C2A -166.3(3)
Fe1A N2A C3A C2A -2.1(3)
C14A N2A C3A C4A 8.0(4)
Fe1A N2A C3A C4A 172.1(2)
N1A C2A C3A N2A 6.7(4)
C1A C2A C3A N2A -175.8(3)
N1A C2A C3A C4A -167.7(3)
C1A C2A C3A C4A 9.8(5)
C2A N1A C5A C6A -169.9(3)
Fe1A N1A C5A C6A 8.6(3)
N1A C5A C6A C7A -27.3(3)
C5A C6A C7A P1A -46.5(4)
C5A C6A C7A Fe1A 32.9(3)
C8A P1A C7A C6A -2.5(3)
Fe2A P1A C7A C6A -164.9(2)
Fe1A P1A C7A C6A 99.3(3)
P3A P1A C7A C6A 146.0(2)
C8A P1A C7A Fe1A -101.78(12)
Fe2A P1A C7A Fe1A 95.81(9)
P3A P1A C7A Fe1A 46.72(6)
C7A P1A C8A C13A -59.7(3)
Fe2A P1A C8A C13A 101.9(3)
Fe1A P1A C8A C13A -125.5(2)
P3A P1A C8A C13A 177.77(18)
C7A P1A C8A C9A 120.6(2)
Fe2A P1A C8A C9A -77.8(3)
Fe1A P1A C8A C9A 54.7(3)
P3A P1A C8A C9A -2.0(3)
C13A C8A C9A C10A 0.4(5)
P1A C8A C9A C10A -179.9(2)
C8A C9A C10A C11A -0.2(5)
C9A C10A C11A C12A 0.0(5)
C10A C11A C12A C13A 0.1(5)
C9A C8A C13A C12A -0.4(5)
P1A C8A C13A C12A 179.9(2)
C11A C12A C13A C8A 0.1(5)
C3A N2A C14A C15A 91.4(3)
Fe1A N2A C14A C15A -71.1(3)
N2A C14A C15A C16A 70.6(3)
C14A C15A C16A P2A -62.4(3)
C17A P2A C16A C15A 178.4(2)
C23A P2A C16A C15A -78.8(2)
Fe1A P2A C16A C15A 48.1(2)
C23A P2A C17A C22A -129.3(3)
C16A P2A C17A C22A -27.0(3)
Fe1A P2A C17A C22A 97.1(3)
C23A P2A C17A C18A 52.8(3)
C16A P2A C17A C18A 155.1(3)
Fe1A P2A C17A C18A -80.8(3)
C22A C17A C18A C19A 2.2(5)
P2A C17A C18A C19A -179.8(2)
C17A C18A C19A C20A -1.5(5)
C18A C19A C20A C21A -0.3(5)
C19A C20A C21A C22A 1.3(5)
C20A C21A C22A C17A -0.5(5)
C18A C17A C22A C21A -1.2(5)
P2A C17A C22A C21A -179.1(3)
C17A P2A C23A C28A -152.1(3)
C16A P2A C23A C28A 104.5(3)
Fe1A P2A C23A C28A -17.3(3)
C17A P2A C23A C24A 29.9(3)
C16A P2A C23A C24A -73.4(3)
Fe1A P2A C23A C24A 164.8(2)
C28A C23A C24A C25A 0.7(5)
P2A C23A C24A C25A 178.7(3)
C23A C24A C25A C26A 0.0(6)
C24A C25A C26A C27A -0.3(6)
C25A C26A C27A C28A 0.0(5)
C26A C27A C28A C23A 0.7(5)
C24A C23A C28A C27A -1.1(5)
P2A C23A C28A C27A -179.1(3)
C33A N3A C30A C31A 171.6(3)
Fe2A N3A C30A C31A -7.5(4)
C33A N3A C30A C29A -5.2(4)
Fe2A N3A C30A C29A 175.7(2)
C42A N4A C31A C30A -163.7(3)
Fe2A N4A C31A C30A 0.6(3)
C42A N4A C31A C32A 10.1(4)
Fe2A N4A C31A C32A 174.4(2)
N3A C30A C31A N4A 4.2(4)
C29A C30A C31A N4A -179.2(3)
N3A C30A C31A C32A -169.6(3)
C29A C30A C31A C32A 7.0(5)
C30A N3A C33A C34A -172.5(3)
Fe2A N3A C33A C34A 6.6(3)
N3A C33A C34A C35A -26.2(3)
C33A C34A C35A P3A -46.5(4)
C33A C34A C35A Fe2A 33.1(3)
C36A P3A C35A C34A 1.0(3)
Fe1A P3A C35A C34A -164.6(2)
Fe2A P3A C35A C34A 99.1(3)
P1A P3A C35A C34A 146.2(3)
C36A P3A C35A Fe2A -98.07(13)
Fe1A P3A C35A Fe2A 96.34(9)
P1A P3A C35A Fe2A 47.13(6)
C35A P3A C36A C41A 123.1(2)
Fe1A P3A C36A C41A -72.0(3)
Fe2A P3A C36A C41A 57.5(3)
P1A P3A C36A C41A 2.3(3)
C35A P3A C36A C37A -57.3(3)
Fe1A P3A C36A C37A 107.6(3)
Fe2A P3A C36A C37A -122.9(3)
P1A P3A C36A C37A -178.13(19)
C41A C36A C37A C38A -0.8(5)
P3A C36A C37A C38A 179.6(2)
C36A C37A C38A C39A 0.9(5)
C37A C38A C39A C40A 0.1(5)
C38A C39A C40A C41A -1.1(5)
C39A C40A C41A C36A 1.2(5)
C37A C36A C41A C40A -0.2(5)
P3A C36A C41A C40A 179.4(2)
C31A N4A C42A C43A 92.3(3)
Fe2A N4A C42A C43A -70.4(3)
N4A C42A C43A C44A 70.8(3)
C42A C43A C44A P4A -62.8(3)
C51A P4A C44A C43A 177.4(2)
C45A P4A C44A C43A -78.7(2)
Fe2A P4A C44A C43A 47.6(3)
C51A P4A C45A C50A -154.3(3)
C44A P4A C45A C50A 100.5(3)
Fe2A P4A C45A C50A -20.5(3)
C51A P4A C45A C46A 27.7(3)
C44A P4A C45A C46A -77.4(3)
Fe2A P4A C45A C46A 161.5(2)
C50A C45A C46A C47A 1.1(5)
P4A C45A C46A C47A 179.0(3)
C45A C46A C47A C48A -0.2(6)
C46A C47A C48A C49A -0.8(6)
C47A C48A C49A C50A 0.8(6)
C48A C49A C50A C45A 0.2(6)
C46A C45A C50A C49A -1.1(5)
P4A C45A C50A C49A -179.1(3)
C44A P4A C51A C56A -20.9(3)
C45A P4A C51A C56A -122.8(3)
Fe2A P4A C51A C56A 103.8(3)
C44A P4A C51A C52A 164.3(2)
C45A P4A C51A C52A 62.4(3)
Fe2A P4A C51A C52A -71.0(3)
C56A C51A C52A C53A 0.8(4)
P4A C51A C52A C53A 175.8(2)
C51A C52A C53A C54A -1.2(5)
C52A C53A C54A C55A 0.8(5)
C53A C54A C55A C56A -0.1(5)
C54A C55A C56A C51A -0.3(5)
C52A C51A C56A C55A 0.0(4)
P4A C51A C56A C55A -174.8(2)
N2B Fe1B N1B C2B 5.9(2)
C7B Fe1B N1B C2B -173.1(3)
P2B Fe1B N1B C2B 92.6(2)
P3B Fe1B N1B C2B -91.0(3)
P1B Fe1B N1B C2B -126.8(2)
N2B Fe1B N1B C5B -175.8(3)
C7B Fe1B N1B C5B 5.2(2)
P2B Fe1B N1B C5B -89.1(2)
P3B Fe1B N1B C5B 87.3(3)
P1B Fe1B N1B C5B 51.5(2)
N4B Fe2B N3B C30B 8.9(2)
C35B Fe2B N3B C30B -166.0(2)
P4B Fe2B N3B C30B 99.4(2)
P1B Fe2B N3B C30B -85.0(3)
P3B Fe2B N3B C30B -118.9(2)
N4B Fe2B N3B C33B -176.0(2)
C35B Fe2B N3B C33B 9.1(2)
P4B Fe2B N3B C33B -85.4(2)
P1B Fe2B N3B C33B 90.2(3)
P3B Fe2B N3B C33B 56.2(2)
C5B N1B C2B C3B 173.2(3)
Fe1B N1B C2B C3B -8.4(4)
C5B N1B C2B C1B -4.3(5)
Fe1B N1B C2B C1B 174.1(3)
C14B N2B C3B C2B -166.6(3)
Fe1B N2B C3B C2B -1.8(4)
C14B N2B C3B C4B 10.9(5)
Fe1B N2B C3B C4B 175.7(3)
N1B C2B C3B N2B 6.3(4)
C1B C2B C3B N2B -176.3(3)
N1B C2B C3B C4B -171.2(3)
C1B C2B C3B C4B 6.2(6)
C2B N1B C5B C6B -169.5(3)
Fe1B N1B C5B C6B 12.2(3)
N1B C5B C6B C7B -29.5(4)
C5B C6B C7B P1B -46.2(4)
C5B C6B C7B Fe1B 33.2(3)
C8B P1B C7B C6B -2.3(3)
Fe2B P1B C7B C6B -164.8(2)
Fe1B P1B C7B C6B 99.6(3)
P3B P1B C7B C6B 146.3(2)
C8B P1B C7B Fe1B -101.90(13)
Fe2B P1B C7B Fe1B 95.64(9)
P3B P1B C7B Fe1B 46.75(6)
C7B P1B C8B C9B -64.1(3)
Fe2B P1B C8B C9B 98.3(3)
Fe1B P1B C8B C9B -130.7(3)
P3B P1B C8B C9B 171.0(2)
C7B P1B C8B C13B 121.6(3)
Fe2B P1B C8B C13B -76.0(3)
Fe1B P1B C8B C13B 55.0(3)
P3B P1B C8B C13B -3.2(4)
C13B C8B C9B C10B 0.5(5)
P1B C8B C9B C10B -173.8(3)
C8B C9B C10B C11B -0.2(5)
C9B C10B C11B C12B -0.4(5)
C10B C11B C12B C13B 0.6(6)
C11B C12B C13B C8B -0.3(6)
C9B C8B C13B C12B -0.3(5)
P1B C8B C13B C12B 174.3(3)
C3B N2B C14B C15B 93.2(3)
Fe1B N2B C14B C15B -70.0(3)
N2B C14B C15B C16B 69.7(4)
C14B C15B C16B P2B -62.5(3)
C23B P2B C16B C15B 178.0(2)
C17B P2B C16B C15B -79.7(3)
Fe1B P2B C16B C15B 48.8(3)
C23B P2B C17B C18B -139.3(3)
C16B P2B C17B C18B 116.2(3)
Fe1B P2B C17B C18B -6.4(3)
C23B P2B C17B C22B 41.3(3)
C16B P2B C17B C22B -63.2(3)
Fe1B P2B C17B C22B 174.1(2)
C22B C17B C18B C19B -1.4(5)
P2B C17B C18B C19B 179.1(3)
C17B C18B C19B C20B 0.4(6)
C18B C19B C20B C21B 0.9(6)
C19B C20B C21B C22B -1.2(5)
C20B C21B C22B C17B 0.1(5)
C18B C17B C22B C21B 1.2(5)
P2B C17B C22B C21B -179.4(3)
C16B P2B C23B C28B 154.7(3)
C17B P2B C23B C28B 51.7(3)
Fe1B P2B C23B C28B -81.3(3)
C16B P2B C23B C24B -30.6(3)
C17B P2B C23B C24B -133.5(3)
Fe1B P2B C23B C24B 93.4(3)
C28B C23B C24B C25B -1.9(5)
P2B C23B C24B C25B -176.7(3)
C23B C24B C25B C26B 0.3(5)
C24B C25B C26B C27B 1.1(5)
C25B C26B C27B C28B -0.8(5)
C26B C27B C28B C23B -0.9(6)
C24B C23B C28B C27B 2.3(5)
P2B C23B C28B C27B 177.3(3)
C33B N3B C30B C31B 174.7(3)
Fe2B N3B C30B C31B -10.0(3)
C33B N3B C30B C29B -4.8(4)
Fe2B N3B C30B C29B 170.5(2)
C42B N4B C31B C30B -159.5(3)
Fe2B N4B C31B C30B 2.2(3)
C42B N4B C31B C32B 18.8(4)
Fe2B N4B C31B C32B -179.5(2)
N3B C30B C31B N4B 4.8(4)
C29B C30B C31B N4B -175.7(3)
N3B C30B C31B C32B -173.5(3)
C29B C30B C31B C32B 5.9(5)
C30B N3B C33B C34B -177.4(3)
Fe2B N3B C33B C34B 7.5(3)
N3B C33B C34B C35B -26.8(3)
C33B C34B C35B P3B -45.7(4)
C33B C34B C35B Fe2B 33.5(3)
C36B P3B C35B C34B 2.8(3)
Fe1B P3B C35B C34B -164.4(2)
Fe2B P3B C35B C34B 99.4(3)
P1B P3B C35B C34B 146.5(3)
C36B P3B C35B Fe2B -96.62(13)
Fe1B P3B C35B Fe2B 96.27(9)
P1B P3B C35B Fe2B 47.16(6)
C35B P3B C36B C37B -58.7(3)
Fe1B P3B C36B C37B 108.3(3)
Fe2B P3B C36B C37B -124.1(3)
P1B P3B C36B C37B -179.7(2)
C35B P3B C36B C41B 122.4(2)
Fe1B P3B C36B C41B -70.5(3)
Fe2B P3B C36B C41B 57.1(3)
P1B P3B C36B C41B 1.4(3)
C41B C36B C37B C38B -0.1(5)
P3B C36B C37B C38B -178.9(2)
C36B C37B C38B C39B -0.1(5)
C37B C38B C39B C40B 0.5(5)
C38B C39B C40B C41B -0.8(5)
C39B C40B C41B C36B 0.6(5)
C37B C36B C41B C40B -0.2(5)
P3B C36B C41B C40B 178.7(2)
C31B N4B C42B C43B 88.9(3)
Fe2B N4B C42B C43B -71.0(3)
N4B C42B C43B C44B 76.4(4)
C42B C43B C44B P4B -63.3(3)
C51B P4B C44B C43B 168.7(2)
C45B P4B C44B C43B -88.7(3)
Fe2B P4B C44B C43B 39.3(3)
C51B P4B C45B C46B -152.4(3)
C44B P4B C45B C46B 102.9(3)
Fe2B P4B C45B C46B -19.2(3)
C51B P4B C45B C50B 29.0(3)
C44B P4B C45B C50B -75.7(3)
Fe2B P4B C45B C50B 162.2(2)
C50B C45B C46B C47B -1.0(5)
P4B C45B C46B C47B -179.7(2)
C45B C46B C47B C48B -0.1(5)
C46B C47B C48B C49B 1.2(5)
C47B C48B C49B C50B -1.2(5)
C48B C49B C50B C45B 0.2(5)
C46B C45B C50B C49B 0.9(5)
P4B C45B C50B C49B 179.6(2)
C45B P4B C51B C56B 59.0(3)
C44B P4B C51B C56B 161.5(3)
Fe2B P4B C51B C56B -74.3(3)
C45B P4B C51B C52B -125.1(3)
C44B P4B C51B C52B -22.6(3)
Fe2B P4B C51B C52B 101.6(3)
C56B C51B C52B C53B 1.6(5)
P4B C51B C52B C53B -174.4(3)
C51B C52B C53B C54B -1.2(6)
C52B C53B C54B C55B -0.4(6)
C53B C54B C55B C56B 1.6(6)
C54B C55B C56B C51B -1.2(6)
C52B C51B C56B C55B -0.4(5)
P4B C51B C56B C55B 175.7(3)
C6S C1S C2S C3S -0.8(7)
C1S C2S C3S C4S 1.5(7)
C2S C3S C4S C5S -1.2(7)
C3S C4S C5S C6S 0.3(7)
C4S C5S C6S C1S 0.3(6)
C2S C1S C6S C5S -0.1(6)
C12S C7S C8S C9S -5.3(11)
C7S C8S C9S C10S 4.3(15)
C8S C9S C10S C11S -1.2(14)
C9S C10S C11S C12S -0.4(10)
C10S C11S C12S C7S -1.2(10)
C8S C7S C12S C11S 4.0(10)
C13S C14S C15S C16S 160.(2)
C14S C15S C16S C17S 53.(6)
